data_1566780
loop_
_publ_author_name
'Somerville, Rosie J.'
'Campos, Jes\'us'
'Carmona, Ernesto'
'Grabowsky, Simon'
'Malaspina, Lorraine A.'
'Balcells, David'
'Hevia, Eva'
'Nova, Ainara'
'P\'erez-Jim\'enez, Marina'
'Borys, Andryj M.'

_publ_section_title
;
 Unmasking the constitution and bonding of the proposed lithium nickelate
 &#x201C;Li3NiPh3(solv)3&#x201D;: Revealing the hidden C6H4 ligand
;
_journal_name_full 'Chemical Science'
_journal_paper_doi 10.1039/D2SC01244H
_journal_year 2022
_chemical_formula_moiety '2(C32 H46 Na2 Ni O3)'
_chemical_formula_sum 'C64 H92 Na4 Ni2 O6'
_chemical_formula_weight 1166.75
_space_group_IT_number 2
_space_group_name_Hall '-P 1'
_space_group_name_H-M_alt 'P -1'
_symmetry_cell_setting triclinic
_symmetry_Int_Tables_number 2
_symmetry_space_group_name_Hall '-P 1'
_symmetry_space_group_name_H-M 'P -1'
_atom_sites_solution_hydrogens geom
_atom_sites_solution_primary dual
_audit_update_record
;
2021-12-08 deposited with the CCDC.	2022-04-11 downloaded from the CCDC.
;
_cell_angle_alpha 104.1210(10)
_cell_angle_beta 90.4700(10)
_cell_angle_gamma 109.7120(10)
_cell_formula_units_Z 2
_cell_length_a 11.66550(10)
_cell_length_b 12.7905(2)
_cell_length_c 22.7870(2)
_cell_measurement_reflns_used 69243
_cell_measurement_temperature 100.00(10)
_cell_measurement_theta_max 79.036
_cell_measurement_theta_min 3.792
_cell_volume 3088.75(7)
_computing_cell_refinement 'CrysAlisPro 1.171.41.99a (Rigaku OD, 2021)'
_computing_data_collection 'CrysAlisPro 1.171.41.99a (Rigaku OD, 2021)'
_computing_data_reduction 'CrysAlisPro 1.171.41.99a (Rigaku OD, 2021)'
_computing_molecular_graphics 'Olex2 1.3 (Dolomanov et al., 2009)'
_computing_publication_material 'Olex2 1.3 (Dolomanov et al., 2009)'
_computing_structure_refinement 'SHELXL 2018/3 (Sheldrick, 2015)'
_computing_structure_solution 'SHELXT 2018/2 (Sheldrick, 2018)'
_diffrn_ambient_environment N~2~
_diffrn_ambient_temperature 100.00(10)
_diffrn_detector 'Hybrid Pixel Array Detector'
_diffrn_detector_area_resol_mean 10
_diffrn_detector_type HyPix
_diffrn_measured_fraction_theta_full 1
_diffrn_measured_fraction_theta_max 1
_diffrn_measurement_details
;
        List of Runs (angles in degrees, time in seconds):
  # Type    Start    End  Width  t~exp~   \w     \q     \k     \f   Frames
#--------------------------------------------------------------------------
  1  \w    -62.00  -4.00   0.50    0.60    --  -21.00 113.00  57.00  116
  2  \w     26.00  89.00   0.50    0.60    --   47.78-113.00 -34.00  126
  3  \w     42.00 109.00   0.50    3.00    --  113.25-113.00 -34.00  134
  4  \w    102.00 177.00   0.50    3.00    --  113.25 113.00  57.00  150
  5  \w    -36.00  52.00   0.50    0.60    --  -21.00  57.00  30.00  176
  6  \w    -93.00  -8.00   0.50    0.60    --  -21.00 -45.00  90.00  170
  7  \w     -4.00  28.00   0.50    0.60    --   28.00  97.00  99.55   64
  8  \w     -3.00  31.00   0.50    0.60    --   28.00  95.00-164.03   68
  9  \w      0.00  43.00   0.50    0.60    --   28.00  89.00 -78.71   86
 10  \w      5.00  34.00   0.50    0.60    --   36.00  94.00  96.18   58
 11  \w     13.00  43.00   0.50    0.60    --   40.00  86.00-148.92   60
 12  \w     10.00  41.00   0.50    0.60    --   40.00  92.00 -40.98   62
 13  \w    -24.00  63.00   0.50    0.60    --   47.78 -57.00  30.00  174
 14  \w     34.00  96.00   0.50    0.60    --   47.78-125.00 -90.00  124
 15  \w     26.00 121.00   0.50    0.60    --   48.00  76.00-120.52  190
 16  \w     30.00 125.00   0.50    0.60    --   52.00  76.00  14.54  190
 17  \w     30.00 125.00   0.50    0.60    --   52.00  76.00  94.04  190
 18  \w     34.00 129.00   0.50    0.60    --   56.00  76.00 -18.69  190
 19  \w     33.00 129.00   0.50    0.60    --   56.00  77.00 124.61  192
 20  \w     37.00 132.00   0.50    0.60    --   60.00  77.00  47.49  190
 21  \w     37.00 132.00   0.50    0.60    --   60.00  77.00-103.74  190
 22  \w     39.00 132.00   0.50    0.60    --   60.00  73.00 -40.54  186
 23  \w     41.00 137.00   0.50    0.60    --   64.00  77.00 152.01  192
 24  \w     42.00 137.00   0.50    0.60    --   64.00  76.00  75.08  190
 25  \w     45.00 140.00   0.50    0.60    --   68.00  77.00 -78.63  190
 26  \w     46.00 140.00   0.50    0.60    --   68.00  76.00-166.81  188
 27  \w     46.00 140.00   0.50    0.60    --   68.00  75.00  -0.41  188
 28  \w     45.00 140.00   0.50    0.60    --   68.00  77.00 106.04  190
 29  \w     46.00 140.00   0.50    0.60    --   68.00  75.00 163.64  188
 30  \w     46.00 140.00   0.50    0.60    --   68.00  76.00 -98.24  188
 31  \w     54.00 145.00   0.50    0.60    --   72.00  65.00  91.61  182
 32  \w     49.00 145.00   0.50    0.60    --   72.00  77.00-152.32  192
 33  \w     54.00 149.00   0.50    0.60    --   76.00  76.00  23.92  190
 34  \w     53.00 149.00   0.50    0.60    --   76.00  77.00 -46.99  192
 35  \w     60.00 153.00   0.50    0.60    --   80.00  70.00 156.75  186
 36  \w     71.00 161.00   0.50    3.00    --   88.00  62.00 -90.11  180
 37  \w     78.00 165.00   0.50    3.00    --   92.00  51.00-110.30  174
 38  \w     76.00 164.00   0.50    3.00    --   92.00  60.00 -23.56  176
 39  \w     78.00 169.00   0.50    3.00    --   96.00  65.00 -81.12  182
 40  \w    139.00 169.00   0.50    3.00    --   96.00  63.00  29.81   60
 41  \w     79.00 114.00   0.50    3.00    --   96.00  63.00  29.81   70
 42  \w    139.00 169.00   0.50    3.00    --   96.00  69.00  50.21   60
 43  \w     77.00 107.00   0.50    3.00    --   96.00  69.00  50.21   60
 44  \w     84.00 130.00   0.50    3.00    --  100.00  66.00 -31.70   92
 45  \w     44.00 100.00   0.50    3.00    --  113.25 -94.00  60.00  112
 46  \w     42.00  99.00   0.50    3.00    --  113.25-125.00 -90.00  114
 47  \w     77.00 106.00   0.50    3.00    --  113.25 -94.00   0.00   58
 48  \w     42.00  86.00   0.50    3.00    --  113.25 -77.00 -60.00   88
 49  \w    128.00 164.00   0.50    3.00    --  113.25  61.00-180.00   72
 50  \w     97.00 123.00   0.50    3.00    --  113.25  61.00-180.00   52
 51  \w     43.00  95.00   0.50    3.00    --  113.25 -77.00   0.00  104
 52  \w     81.00 106.00   0.50    3.00    --  113.25 -94.00-180.00   50
 53  \w     91.00 129.00   0.50    3.00    --  113.25  77.00 -90.00   76
 54  \w    133.00 165.00   0.50    3.00    --  113.25  77.00 -90.00   64
 55  \w     43.00  98.00   0.50    3.00    --  113.25 -94.00 150.00  110
 56  \w     97.00 175.00   0.50    3.00    --  113.25  61.00  60.00  156
 57  \w    139.00 176.00   0.50    3.00    --  113.25  77.00  60.00   74
 58  \w     91.00 130.00   0.50    3.00    --  113.25  77.00  60.00   78
 59  \w     98.00 137.00   0.50    3.00    --  113.25  61.00-150.00   78
 60  \w     44.00  70.00   0.50    3.00    --  113.25 -94.00-180.00   52
 61  \w     97.00 155.00   0.50    3.00    --  113.25  61.00 120.00  116
 62  \w    145.00 175.00   0.50    3.00    --  113.25  77.00 150.00   60
 63  \w    149.00 177.00   0.50    3.00    --  113.25  77.00 -30.00   56
 64  \w     91.00 136.00   0.50    3.00    --  113.25  77.00 150.00   90
 65  \w     91.00 172.00   0.50    3.00    --  113.25  77.00   0.00  162
 66  \w     91.00 126.00   0.50    3.00    --  113.25  77.00 -30.00   70
 67  \w    139.00 177.00   0.50    3.00    --  113.25  77.00 120.00   76
 68  \w     42.00 106.00   0.50    3.00    --  113.25 -94.00 120.00  128
 69  \w     91.00 119.00   0.50    3.00    --  113.25  77.00 120.00   56
 70  \w    126.00 177.00   0.50    3.00    --  113.25  77.00  90.00  102
 71  \w     42.00 103.00   0.50    3.00    --  113.25-125.00  30.00  122
 72  \w    102.00 149.00   0.50    3.00    --  113.25 125.00-180.00   94
 73  \w     91.00 122.00   0.50    3.00    --  113.25  77.00  90.00   62
 74  \w     42.00 108.00   0.50    3.00    --  113.25-106.00 -78.64  132
 75  \w     43.00 106.00   0.50    3.00    --  113.25 -94.00  90.00  126
 76  \w     92.00 176.00   0.50    3.00    --  113.25  77.00 -60.00  168
 77  \w     42.00 106.00   0.50    3.00    --  113.25 -94.00 -60.00  128
 78  \w     44.00 106.00   0.50    3.00    --  113.25 -94.00-150.00  124
 79  \w     97.00 174.00   0.50    3.00    --  113.25  61.00-120.00  154
 80  \w     97.00 163.00   0.50    3.00    --  113.25  61.00 150.00  132
 81  \w     92.00 147.00   0.50    3.00    --  113.25  77.00  30.00  110
 82  \w     98.00 155.00   0.50    3.00    --  113.25  61.00   0.00  114
 83  \w    130.00 156.00   0.50    3.00    --  113.25  77.00-150.00   52
 84  \w     98.00 156.00   0.50    3.00    --  113.25  61.00 -90.00  116
 85  \w    103.00 167.00   0.50    3.00    --  113.25 125.00 -60.00  128
 86  \w     94.00 136.00   0.50    3.00    --  113.25  77.00-120.00   84
 87  \w     91.00 122.00   0.50    3.00    --  113.25  77.00-150.00   62
 88  \w     97.00 159.00   0.50    3.00    --  113.25  61.00 -60.00  124
 89  \w    127.00 169.00   0.50    3.00    --  113.25  61.00  30.00   84
 90  \w    135.00 173.00   0.50    3.00    --  113.25  77.00-180.00   76
 91  \w     97.00 124.00   0.50    3.00    --  113.25  61.00  30.00   54
 92  \w     91.00 130.00   0.50    3.00    --  113.25  77.00-180.00   78
 93  \w     97.00 156.00   0.50    3.00    --  113.25  61.00  90.00  118
;
_diffrn_measurement_device 'four-circle diffractometer'
_diffrn_measurement_device_type 'XtaLAB Synergy, Dualflex, HyPix'
_diffrn_measurement_method '\w scans'
_diffrn_orient_matrix_type 'CrysAlisPro convention (1999,Acta A55,543-557)'
_diffrn_orient_matrix_UB_11 0.0420428
_diffrn_orient_matrix_UB_12 0.0217002
_diffrn_orient_matrix_UB_13 0.0675366
_diffrn_orient_matrix_UB_21 -0.134514
_diffrn_orient_matrix_UB_22 -0.0450769
_diffrn_orient_matrix_UB_23 0.0134913
_diffrn_orient_matrix_UB_31 0.0035545
_diffrn_orient_matrix_UB_32 -0.122777
_diffrn_orient_matrix_UB_33 -0.0128447
_diffrn_radiation_monochromator mirror
_diffrn_radiation_probe x-ray
_diffrn_radiation_type 'Cu K\a'
_diffrn_radiation_wavelength 1.54184
_diffrn_reflns_av_R_equivalents 0.0389
_diffrn_reflns_av_unetI/netI 0.0462
_diffrn_reflns_Laue_measured_fraction_full 1
_diffrn_reflns_Laue_measured_fraction_max 1
_diffrn_reflns_limit_h_max 13
_diffrn_reflns_limit_h_min -13
_diffrn_reflns_limit_k_max 13
_diffrn_reflns_limit_k_min -15
_diffrn_reflns_limit_l_max 26
_diffrn_reflns_limit_l_min -26
_diffrn_reflns_number 112942
_diffrn_reflns_point_group_measured_fraction_full 1
_diffrn_reflns_point_group_measured_fraction_max 1
_diffrn_reflns_theta_full 65.529
_diffrn_reflns_theta_max 65.529
_diffrn_reflns_theta_min 3.804
_diffrn_source 'micro-focus sealed X-ray tube'
_diffrn_source_type 'PhotonJet (Cu) X-ray Source'
_exptl_absorpt_coefficient_mu 1.406
_exptl_absorpt_correction_T_max 1
_exptl_absorpt_correction_T_min 0.64435
_exptl_absorpt_correction_type multi-scan
_exptl_absorpt_process_details
;
        CrysAlisPro 1.171.41.99a (Rigaku Oxford Diffraction, 2021)
        Empirical absorption correction using spherical harmonics,
        implemented in SCALE3 ABSPACK scaling algorithm.
;
_exptl_crystal_colour red
_exptl_crystal_density_diffrn 1.255
_exptl_crystal_description block
_exptl_crystal_F_000 1248
_exptl_crystal_size_max 0.209
_exptl_crystal_size_mid 0.18
_exptl_crystal_size_min 0.116
_refine_diff_density_max 0.444
_refine_diff_density_min -0.34
_refine_diff_density_rms 0.038
_refine_ls_extinction_method none
_refine_ls_goodness_of_fit_ref 1.034
_refine_ls_hydrogen_treatment constr
_refine_ls_matrix_type full
_refine_ls_number_parameters 1068
_refine_ls_number_reflns 10643
_refine_ls_number_restraints 140
_refine_ls_restrained_S_all 1.081
_refine_ls_R_factor_all 0.0424
_refine_ls_R_factor_gt 0.0398
_refine_ls_shift/su_max 0.001
_refine_ls_shift/su_mean 0
_refine_ls_structure_factor_coef Fsqd
_refine_ls_weighting_details 'w=1/[\s^2^(Fo^2^)+(0.0476P)^2^+1.7745P] where P=(Fo^2^+2Fc^2^)/3'
_refine_ls_weighting_scheme calc
_refine_ls_wR_factor_gt 0.1026
_refine_ls_wR_factor_ref 0.1044
_reflns_Friedel_coverage 0
_reflns_number_gt 9836
_reflns_number_total 10643
_reflns_threshold_expression 'I > 2\s(I)'
_cod_data_source_file d2sc01244h5.cif
_cod_data_source_block 21EH072_AMB-438
_cod_database_code 1566780
_shelx_estimated_absorpt_t_min 0.758
_shelx_estimated_absorpt_t_max 0.854
_oxdiff_exptl_absorpt_empirical_details
;
        Empirical correction (ABSPACK) includes:
        - Absorption correction using spherical harmonics
        - Frame scaling
;
_oxdiff_exptl_absorpt_empirical_full_max 1.557
_oxdiff_exptl_absorpt_empirical_full_min 0.756
_shelx_shelxl_version_number 2018/3
_olex2_refinement_description
;
        1. Fixed Uiso
 At 1.2 times of:
  All C(H) groups, All C(H,H) groups, All C(H,H,H,H) groups
        2. Rigid bond restraints
 C43A, C42A, C44A, C39A, C40A, C41A
 with sigma for 1-2 distances of 0.0005 and sigma for 1-3 distances of 0.0005
 C29, C30, C30A, O3
 with sigma for 1-2 distances of 0.0005 and sigma for 1-3 distances of 0.0005
 C27A, C28, C26A
 with sigma for 1-2 distances of 0.0005 and sigma for 1-3 distances of 0.0005
        3. Uiso/Uaniso restraints and constraints
Uanis(C59) \\sim Ueq: with sigma of 0.005 and sigma for terminal atoms of 0.02
Uanis(C30A) \\sim Ueq: with sigma of 0.002 and sigma for terminal atoms of 0.2
Uanis(C29) \\sim Ueq, Uanis(C31A) \\sim Ueq: with sigma of 0.01 and sigma for
        terminal atoms of 0.02
Uanis(C59A) \\sim Ueq: with sigma of 0.01 and sigma for terminal atoms of 0.02
Uanis(C36) \\sim Ueq: with sigma of 0.01 and sigma for terminal atoms of 0.02
Uanis(C41A) \\sim Ueq, Uanis(C42A) \\sim Ueq, Uanis(C40A) \\sim Ueq,
Uanis(C39A) \\sim Ueq, Uanis(C44A) \\sim Ueq, Uanis(C43A) \\sim Ueq: with sigma
        of 0.01 and sigma for terminal atoms of 0.02
Uanis(C21A) \\sim Ueq, Uanis(C27A) \\sim Ueq: with sigma of 0.01 and sigma for
        terminal atoms of 0.02
Uanis(C12A) \\sim Ueq: with sigma of 0.01 and sigma for terminal atoms of 0.02
Uanis(C35A) \\sim Ueq, Uanis(C33A) \\sim Ueq: with sigma of 0.01 and sigma for
        terminal atoms of 0.02
Uanis(C61A) \\sim Ueq, Uanis(C63A) \\sim Ueq: with sigma of 0.01 and sigma for
        terminal atoms of 0.02
Uanis(C33A) \\sim Ueq: with sigma of 0.01 and sigma for terminal atoms of 0.02
Uanis(C33A) \\sim Ueq, Uanis(C36A) \\sim Ueq: with sigma of 0.01 and sigma for
        terminal atoms of 0.02
        4. Others
 Sof(Ni2A)=Sof(H53C)=Sof(H53D)=Sof(H60D)=Sof(H60C)=Sof(H64C)=Sof(H64D)=
 Sof(H62C)=Sof(H62D)=Sof(H58C)=Sof(H58D)=Sof(C45A)=Sof(H45A)=Sof(C50A)=
 Sof(H50A)=Sof(C47A)=Sof(H47C)=Sof(H47D)=Sof(C52A)=Sof(H52C)=Sof(H52D)=
 Sof(C49A)=Sof(H49A)=Sof(C46A)=Sof(H46A)=Sof(C48A)=Sof(H48C)=Sof(H48D)=
 Sof(C55A)=Sof(H55C)=Sof(H55D)=Sof(C54A)=Sof(H54C)=Sof(H54D)=Sof(C59A)=
 Sof(H59C)=Sof(H59D)=Sof(C40A)=Sof(H40A)=Sof(C41A)=Sof(H41A)=Sof(C42A)=
 Sof(H42A)=Sof(C43A)=Sof(H43A)=Sof(C44A)=Sof(H44A)=Sof(C39A)=Sof(Na4A)=
 Sof(C56A)=Sof(H56C)=Sof(H56D)=Sof(C34A)=Sof(H34A)=Sof(C33A)=Sof(C38A)=
 Sof(H38A)=Sof(C37A)=Sof(H37A)=Sof(C36A)=Sof(H36A)=Sof(C35A)=Sof(H35A)=
 Sof(C51A)=Sof(H51C)=Sof(H51D)=Sof(C61A)=Sof(H61C)=Sof(H61D)=Sof(C63A)=
 Sof(H63D)=Sof(H63C)=Sof(O6A)=1-FVAR(1)
 Sof(Ni2)=Sof(Na4)=Sof(O6)=Sof(C39)=Sof(C43)=Sof(H43)=Sof(C42)=Sof(H42)=
 Sof(C56)=Sof(H56A)=Sof(H56B)=Sof(C34)=Sof(H34)=Sof(C40)=Sof(H40)=Sof(C46)=
 Sof(H46)=Sof(C44)=Sof(H44)=Sof(C35)=Sof(H35)=Sof(C33)=Sof(C45)=Sof(H45)=
 Sof(H53A)=Sof(H53B)=Sof(C41)=Sof(H41)=Sof(C38)=Sof(H38)=Sof(C47)=Sof(H47A)=
 Sof(H47B)=Sof(C51)=Sof(H51A)=Sof(H51B)=Sof(H60A)=Sof(H60B)=Sof(C37)=Sof(H37)=
 Sof(C48)=Sof(H48A)=Sof(H48B)=Sof(C52)=Sof(H52A)=Sof(H52B)=Sof(H64B)=Sof(H64A)=
 Sof(C50)=Sof(H50)=Sof(C49)=Sof(H49)=Sof(C63)=Sof(H63A)=Sof(H63B)=Sof(C55)=
 Sof(H55A)=Sof(H55B)=Sof(C36)=Sof(H36)=Sof(H62A)=Sof(H62B)=Sof(C61)=Sof(H61A)=
 Sof(H61B)=Sof(C54)=Sof(H54A)=Sof(H54B)=Sof(H58A)=Sof(H58B)=Sof(C59)=Sof(H59A)=
 Sof(H59B)=FVAR(1)
 Sof(H25C)=Sof(H25D)=Sof(H28D)=Sof(H28C)=Sof(C26A)=Sof(H26C)=Sof(H26D)=
 Sof(C27A)=Sof(H27C)=Sof(H27D)=1-FVAR(2)
 Sof(H25A)=Sof(H25B)=Sof(H28B)=Sof(H28A)=Sof(C27)=Sof(H27A)=Sof(H27B)=Sof(C26)=
 Sof(H26A)=Sof(H26B)=FVAR(2)
 Sof(H32C)=Sof(H32D)=Sof(H29C)=Sof(H29D)=Sof(C30A)=Sof(H30C)=Sof(H30D)=
 Sof(C31A)=Sof(H31C)=Sof(H31D)=1-FVAR(3)
 Sof(H32A)=Sof(H32B)=Sof(H29A)=Sof(H29B)=Sof(C30)=Sof(H30A)=Sof(H30B)=Sof(C31)=
 Sof(H31A)=Sof(H31B)=FVAR(3)
 Sof(C23A)=Sof(H23A)=Sof(H23B)=Sof(C22A)=Sof(H22C)=Sof(H22D)=Sof(C24A)=
 Sof(H24C)=Sof(H24D)=Sof(C21A)=Sof(H21C)=Sof(H21D)=Sof(O1A)=1-FVAR(4)
 Sof(O1)=Sof(C21)=Sof(H21A)=Sof(H21B)=Sof(C24)=Sof(H24A)=Sof(H24B)=Sof(C22)=
 Sof(H22A)=Sof(H22B)=Sof(C23)=Sof(H23C)=Sof(H23D)=FVAR(4)
 Sof(H8B)=Sof(C9A)=Sof(H9A)=Sof(C10A)=Sof(H10A)=Sof(C11A)=Sof(H11A)=Sof(C12A)=
 Sof(H12A)=1-FVAR(5)
 Sof(H8A)=Sof(C12)=Sof(H12)=Sof(C9)=Sof(H9)=Sof(C11)=Sof(H11)=Sof(C10)=
 Sof(H10)=FVAR(5)
        5.a Ternary CH refined with riding coordinates:
 C14(H14), C13(H13), C8(H8A), C8(H8B), C46(H46), C45(H45), C45A(H45A),
 C46A(H46A)
        5.b Secondary CH2 refined with riding coordinates:
 C20(H20A,H20B), C19(H19A,H19B), C15(H15A,H15B), C16(H16A,H16B), C56(H56A,
 H56B), C25(H25A,H25B), C25(H25C,H25D), C57(H57A,H57B), C53(H53A,H53B),
 C53(H53C,H53D), C47(H47A,H47B), C51(H51A,H51B), C60(H60A,H60B), C60(H60D,H60C),
  C48(H48A,H48B), C52(H52A,H52B), C64(H64B,H64A), C64(H64C,H64D), C32(H32A,
 H32B), C32(H32C,H32D), C63(H63A,H63B), C55(H55A,H55B), C62(H62A,H62B),
 C62(H62C,H62D), C61(H61A,H61B), C29(H29A,H29B), C29(H29C,H29D), C54(H54A,H54B),
  C28(H28D,H28C), C28(H28B,H28A), C58(H58A,H58B), C58(H58C,H58D), C30(H30A,
 H30B), C27(H27A,H27B), C21(H21A,H21B), C59(H59A,H59B), C26(H26A,H26B),
 C24(H24A,H24B), C22(H22A,H22B), C23A(H23A,H23B), C31(H31A,H31B), C47A(H47C,
 H47D), C52A(H52C,H52D), C48A(H48C,H48D), C55A(H55C,H55D), C54A(H54C,H54D),
 C26A(H26C,H26D), C59A(H59C,H59D), C30A(H30C,H30D), C31A(H31C,H31D), C23(H23C,
 H23D), C22A(H22C,H22D), C24A(H24C,H24D), C21A(H21C,H21D), C27A(H27C,H27D),
 C56A(H56C,H56D), C51A(H51C,H51D), C61A(H61C,H61D), C63A(H63D,H63C)
        5.c Aromatic/amide H refined with riding coordinates:
 C2(H2), C6(H6), C18(H18), C43(H43), C17(H17), C42(H42), C5(H5), C3(H3),
 C12(H12), C4(H4), C34(H34), C40(H40), C9(H9), C44(H44), C35(H35), C41(H41),
 C38(H38), C11(H11), C10(H10), C37(H37), C50(H50), C49(H49), C36(H36),
 C50A(H50A), C49A(H49A), C9A(H9A), C10A(H10A), C11A(H11A), C12A(H12A),
 C40A(H40A), C41A(H41A), C42A(H42A), C43A(H43A), C44A(H44A), C34A(H34A),
 C38A(H38A), C37A(H37A), C36A(H36A), C35A(H35A)
;

loop_
_symmetry_equiv_pos_as_xyz
'x, y, z'
'-x, -y, -z'

loop_
_atom_site_label
_atom_site_type_symbol
_atom_site_fract_x
_atom_site_fract_y
_atom_site_fract_z
_atom_site_U_iso_or_equiv
_atom_site_adp_type
_atom_site_occupancy
_atom_site_site_symmetry_order
_atom_site_calc_flag
_atom_site_refinement_flags_posn
_atom_site_refinement_flags_adp
_atom_site_refinement_flags_occupancy
_atom_site_disorder_assembly
_atom_site_disorder_group
Ni1 Ni -0.02130(3) 0.66053(3) 0.54540(2) 0.03500(9) Uani 1 1 d . . . . .
Ni2 Ni 0.41918(3) 0.60318(3) 0.96979(2) 0.03738(13) Uani 0.7924(10) 1 d . . P A 1
Na1 Na 0.09978(7) 0.56574(6) 0.44533(3) 0.04062(17) Uani 1 1 d . . . . .
Na3 Na 0.63433(6) 0.63237(6) 1.03744(3) 0.04270(18) Uani 1 1 d . . . . .
Na4 Na 0.4073(3) 0.6884(3) 0.85611(15) 0.0449(4) Uani 0.7924(10) 1 d . . P A 1
Na2 Na 0.09945(9) 0.87572(7) 0.63970(4) 0.0648(3) Uani 1 1 d . . . . .
O4 O 0.81090(13) 0.78484(14) 1.07449(7) 0.0563(4) Uani 1 1 d . . . . .
O5 O 0.44932(15) 0.72785(15) 0.76377(7) 0.0606(4) Uani 1 1 d . . . . .
O6 O 0.2909(4) 0.8012(4) 0.8845(2) 0.0567(8) Uani 0.7924(10) 1 d . . P A 1
O2 O 0.25287(19) 0.98698(14) 0.71261(8) 0.0754(5) Uani 1 1 d . . . . .
O3 O -0.0035(2) 1.00313(16) 0.64906(8) 0.0861(6) Uani 1 1 d . U . . .
C1 C 0.15110(17) 0.75050(16) 0.54248(8) 0.0388(4) Uani 1 1 d . . . . .
C14 C -0.10952(17) 0.62415(16) 0.46526(8) 0.0391(4) Uani 1 1 d . . . . .
H14 H -0.098796 0.557515 0.435193 0.047 Uiso 1 1 calc R U . . .
O1 O 0.2130(5) 0.6566(4) 0.3771(2) 0.0567(11) Uani 0.637(5) 1 d . . P B 1
C13 C -0.19233(17) 0.59062(16) 0.50975(8) 0.0386(4) Uani 1 1 d . . . . .
H13 H -0.226768 0.505475 0.504182 0.046 Uiso 1 1 calc R U . . .
C7 C -0.02557(17) 0.66605(17) 0.63202(8) 0.0407(4) Uani 1 1 d . . . . .
C20 C -0.28032(17) 0.65149(17) 0.53501(9) 0.0418(4) Uani 1 1 d . . . . .
H20A H -0.233025 0.734463 0.551727 0.05 Uiso 1 1 calc R U . . .
H20B H -0.317342 0.621038 0.569064 0.05 Uiso 1 1 calc R U . . .
C2 C 0.25234(18) 0.72347(17) 0.56033(9) 0.0439(4) Uani 1 1 d . . . . .
H2 H 0.235813 0.653909 0.572115 0.053 Uiso 1 1 calc R U . . .
C19 C -0.38479(19) 0.63828(19) 0.48796(10) 0.0488(5) Uani 1 1 d . . . . .
H19A H -0.393024 0.572088 0.452822 0.059 Uiso 1 1 calc R U . . .
H19B H -0.462855 0.621343 0.506834 0.059 Uiso 1 1 calc R U . . .
C15 C -0.09538(19) 0.72653(18) 0.43977(9) 0.0443(4) Uani 1 1 d . . . . .
H15A H -0.020909 0.74104 0.417933 0.053 Uiso 1 1 calc R U . . .
H15B H -0.081918 0.79506 0.474275 0.053 Uiso 1 1 calc R U . . .
Ni2A Ni 0.56874(16) 0.52403(17) 0.91702(8) 0.0600(6) Uani 0.2076(10) 1 d . . P A 2
C39 C 0.3328(4) 0.5043(6) 0.8912(2) 0.0407(11) Uani 0.7924(10) 1 d . . P A 1
C6 C 0.18859(19) 0.85704(17) 0.52656(10) 0.0472(5) Uani 1 1 d . . . . .
H6 H 0.126863 0.881489 0.51327 0.057 Uiso 1 1 calc R U . . .
C18 C -0.3628(2) 0.7439(2) 0.46566(10) 0.0538(5) Uani 1 1 d . . . . .
H18 H -0.408568 0.791618 0.481462 0.065 Uiso 1 1 calc R U . . .
C43 C 0.3135(6) 0.3991(6) 0.78221(17) 0.0510(13) Uani 0.7924(10) 1 d . . P A 1
H43 H 0.349143 0.361904 0.750134 0.061 Uiso 0.7924(10) 1 calc R U P A 1
C17 C -0.2854(2) 0.7767(2) 0.42601(10) 0.0550(5) Uani 1 1 d . . . . .
H17 H -0.280963 0.84545 0.415652 0.066 Uiso 1 1 calc R U . . .
C8 C -0.09971(19) 0.7183(2) 0.66907(9) 0.0557(6) Uani 1 1 d . . . . .
H8A H -0.179346 0.708628 0.647763 0.067 Uiso 0.60(4) 1 calc R U P C 1
H8B H -0.179853 0.708514 0.648239 0.067 Uiso 0.40(4) 1 calc R U P C 2
C42 C 0.2031(7) 0.4035(8) 0.7710(2) 0.0485(14) Uani 0.7924(10) 1 d . . P A 1
H42 H 0.161311 0.371457 0.731232 0.058 Uiso 0.7924(10) 1 calc R U P A 1
C16 C -0.2042(2) 0.7147(2) 0.39599(9) 0.0510(5) Uani 1 1 d . . . . .
H16A H -0.171753 0.745491 0.361281 0.061 Uiso 1 1 calc R U . . .
H16B H -0.25342 0.632071 0.379672 0.061 Uiso 1 1 calc R U . . .
C5 C 0.3099(2) 0.92768(19) 0.52924(12) 0.0575(6) Uani 1 1 d . . . . .
H5 H 0.328391 0.9987 0.518804 0.069 Uiso 1 1 calc R U . . .
C3 C 0.3744(2) 0.7923(2) 0.56170(12) 0.0586(6) Uani 1 1 d . . . . .
H3 H 0.437659 0.767666 0.572917 0.07 Uiso 1 1 calc R U . . .
C12 C 0.0641(14) 0.6414(11) 0.6686(6) 0.0414(19) Uani 0.60(4) 1 d . . P C 1
H12 H 0.121422 0.610964 0.648575 0.05 Uiso 0.60(4) 1 calc R U P C 1
C56 C 0.8739(7) 0.8161(5) 1.1337(3) 0.0495(14) Uani 0.7924(10) 1 d . . P A 1
H56A H 0.831369 0.760846 1.157085 0.059 Uiso 0.7924(10) 1 calc R U P A 1
H56B H 0.878289 0.894113 1.156409 0.059 Uiso 0.7924(10) 1 calc R U P A 1
C4 C 0.4037(2) 0.8958(2) 0.54687(13) 0.0638(6) Uani 1 1 d . . . . .
H4 H 0.486685 0.944048 0.548763 0.077 Uiso 1 1 calc R U . . .
C34 C 0.6451(6) 0.6742(7) 0.9031(3) 0.0546(15) Uani 0.7924(10) 1 d . . P A 1
H34 H 0.637033 0.595259 0.891475 0.066 Uiso 0.7924(10) 1 calc R U P A 1
C25 C 0.3046(2) 1.1093(2) 0.72758(12) 0.0669(7) Uani 1 1 d . . . . .
H25A H 0.242535 1.143918 0.742209 0.08 Uiso 0.572(6) 1 calc R U P D 1
H25B H 0.336994 1.135757 0.691675 0.08 Uiso 0.572(6) 1 calc R U P D 1
H25C H 0.302628 1.14217 0.771489 0.08 Uiso 0.428(6) 1 calc R U P D 2
H25D H 0.257978 1.140219 0.704176 0.08 Uiso 0.428(6) 1 calc R U P D 2
C40 C 0.2137(3) 0.5035(2) 0.87695(14) 0.0408(6) Uani 0.7924(10) 1 d . . P A 1
H40 H 0.175205 0.537108 0.909012 0.049 Uiso 0.7924(10) 1 calc R U P A 1
C46 C 0.4139(3) 0.6610(3) 1.05795(17) 0.0426(8) Uani 0.7924(10) 1 d . . P A 1
H46 H 0.477867 0.65345 1.084403 0.051 Uiso 0.7924(10) 1 calc R U P A 1
C9 C -0.0958(9) 0.7451(13) 0.7310(6) 0.049(2) Uani 0.60(4) 1 d . . P C 1
H9 H -0.14507 0.784405 0.752433 0.059 Uiso 0.60(4) 1 calc R U P C 1
C44 C 0.3783(3) 0.4479(3) 0.84005(17) 0.0450(7) Uani 0.7924(10) 1 d . . P A 1
H44 H 0.457026 0.44291 0.845368 0.054 Uiso 0.7924(10) 1 calc R U P A 1
C35 C 0.7376(7) 0.7519(8) 0.8810(4) 0.064(3) Uani 0.7924(10) 1 d . . P A 1
H35 H 0.791372 0.724258 0.855954 0.076 Uiso 0.7924(10) 1 calc R U P A 1
C33 C 0.5612(4) 0.7077(4) 0.9427(2) 0.0465(10) Uani 0.7924(10) 1 d . . P A 1
C57 C 0.3764(3) 0.6515(2) 0.70859(11) 0.0665(7) Uani 1 1 d . . . . .
H57A H 0.328368 0.689384 0.691153 0.08 Uiso 1 1 calc R U . . .
H57B H 0.319369 0.580332 0.716619 0.08 Uiso 1 1 calc R U . . .
C45 C 0.3133(3) 0.5553(3) 1.03173(12) 0.0431(6) Uani 0.7924(10) 1 d . . P A 1
H45 H 0.323982 0.488 1.042928 0.052 Uiso 0.7924(10) 1 calc R U P A 1
C53 C 0.9002(2) 0.8223(2) 1.03420(12) 0.0662(7) Uani 1 1 d . . . . .
H53A H 0.921899 0.905593 1.037874 0.079 Uiso 0.7924(10) 1 calc R U P A 1
H53B H 0.870216 0.778957 0.991409 0.079 Uiso 0.7924(10) 1 calc R U P A 1
H53C H 0.902949 0.753687 1.003523 0.079 Uiso 0.2076(10) 1 calc R U P A 2
H53D H 0.872959 0.869171 1.012324 0.079 Uiso 0.2076(10) 1 calc R U P A 2
C41 C 0.1490(3) 0.4569(3) 0.81935(15) 0.0466(7) Uani 0.7924(10) 1 d . . P A 1
H41 H 0.070294 0.460793 0.812629 0.056 Uiso 0.7924(10) 1 calc R U P A 1
C38 C 0.5846(5) 0.8286(6) 0.9555(2) 0.0558(15) Uani 0.7924(10) 1 d . . P A 1
H38 H 0.534545 0.859336 0.981912 0.067 Uiso 0.7924(10) 1 calc R U P A 1
C47 C 0.3958(3) 0.7767(2) 1.07605(15) 0.0519(7) Uani 0.7924(10) 1 d . . P A 1
H47A H 0.3764 0.795702 1.038451 0.062 Uiso 0.7924(10) 1 calc R U P A 1
H47B H 0.47449 0.835956 1.096008 0.062 Uiso 0.7924(10) 1 calc R U P A 1
C51 C 0.1233(7) 0.5286(5) 1.0888(3) 0.0654(16) Uani 0.7924(10) 1 d . . P A 1
H51A H 0.043885 0.540637 1.087708 0.078 Uiso 0.7924(10) 1 calc R U P A 1
H51B H 0.10555 0.446985 1.088281 0.078 Uiso 0.7924(10) 1 calc R U P A 1
C11 C 0.0654(10) 0.6621(10) 0.7315(5) 0.058(2) Uani 0.60(4) 1 d . . P C 1
H11 H 0.121399 0.642513 0.753293 0.07 Uiso 0.60(4) 1 calc R U P C 1
C10 C -0.0114(10) 0.7097(12) 0.7623(6) 0.063(3) Uani 0.60(4) 1 d . . P C 1
H10 H -0.010365 0.720145 0.805024 0.075 Uiso 0.60(4) 1 calc R U P C 1
C60 C 0.5671(3) 0.7849(3) 0.74800(13) 0.0831(9) Uani 1 1 d . . . . .
H60A H 0.628946 0.765998 0.769168 0.1 Uiso 0.7924(10) 1 calc R U P A 1
H60B H 0.58643 0.869131 0.761624 0.1 Uiso 0.7924(10) 1 calc R U P A 1
H60D H 0.630329 0.816172 0.783141 0.1 Uiso 0.2076(10) 1 calc R U P A 2
H60C H 0.568234 0.846466 0.728566 0.1 Uiso 0.2076(10) 1 calc R U P A 2
C37 C 0.6761(5) 0.9040(5) 0.9317(3) 0.0675(18) Uani 0.7924(10) 1 d . . P A 1
H37 H 0.684809 0.983062 0.941717 0.081 Uiso 0.7924(10) 1 calc R U P A 1
C48 C 0.2946(5) 0.7861(4) 1.1192(2) 0.0589(10) Uani 0.7924(10) 1 d . . P A 1
H48A H 0.318992 0.866811 1.143876 0.071 Uiso 0.7924(10) 1 calc R U P A 1
H48B H 0.217982 0.769002 1.09376 0.071 Uiso 0.7924(10) 1 calc R U P A 1
C52 C 0.1816(2) 0.5481(3) 1.02968(11) 0.0521(7) Uani 0.7924(10) 1 d . . P A 1
H52A H 0.133985 0.484197 0.994748 0.063 Uiso 0.7924(10) 1 calc R U P A 1
H52B H 0.177043 0.620404 1.023127 0.063 Uiso 0.7924(10) 1 calc R U P A 1
C64 C 0.1822(3) 0.7805(3) 0.91265(14) 0.0839(8) Uani 1 1 d . . . . .
H64B H 0.193995 0.766076 0.952646 0.101 Uiso 0.7924(10) 1 calc R U P A 1
H64A H 0.116021 0.713006 0.886989 0.101 Uiso 0.7924(10) 1 calc R U P A 1
H64C H 0.118647 0.704102 0.895117 0.101 Uiso 0.2076(10) 1 calc R U P A 2
H64D H 0.192252 0.790304 0.957075 0.101 Uiso 0.2076(10) 1 calc R U P A 2
C50 C 0.1958(3) 0.6019(3) 1.14786(12) 0.0567(7) Uani 0.7924(10) 1 d . . P A 1
H50 H 0.188831 0.565221 1.179923 0.068 Uiso 0.7924(10) 1 calc R U P A 1
C32 C -0.0373(3) 1.0548(3) 0.70598(13) 0.0835(9) Uani 1 1 d . . . . .
H32A H 0.004878 1.139239 0.716629 0.1 Uiso 0.354(10) 1 calc R U P E 1
H32B H -0.012929 1.024989 0.738451 0.1 Uiso 0.354(10) 1 calc R U P E 1
H32C H 0.034002 1.118342 0.730527 0.1 Uiso 0.646(10) 1 calc R U P E 2
H32D H -0.070665 0.997273 0.729444 0.1 Uiso 0.646(10) 1 calc R U P E 2
C49 C 0.2678(3) 0.7100(3) 1.16122(14) 0.0572(7) Uani 0.7924(10) 1 d . . P A 1
H49 H 0.306507 0.743062 1.201565 0.069 Uiso 0.7924(10) 1 calc R U P A 1
C63 C 0.1518(7) 0.8879(7) 0.9202(2) 0.0750(17) Uani 0.7924(10) 1 d . . P A 1
H63A H 0.162063 0.930304 0.963616 0.09 Uiso 0.7924(10) 1 calc R U P A 1
H63B H 0.066706 0.869354 0.903385 0.09 Uiso 0.7924(10) 1 calc R U P A 1
C55 C 0.9996(3) 0.8130(3) 1.12373(14) 0.0625(8) Uani 0.7924(10) 1 d . . P A 1
H55A H 1.011119 0.748366 1.136552 0.075 Uiso 0.7924(10) 1 calc R U P A 1
H55B H 1.062858 0.885905 1.146777 0.075 Uiso 0.7924(10) 1 calc R U P A 1
C36 C 0.7542(5) 0.8675(8) 0.8941(3) 0.077(2) Uani 0.7924(10) 1 d . U P A 1
H36 H 0.816565 0.919242 0.877926 0.093 Uiso 0.7924(10) 1 calc R U P A 1
C62 C 0.2422(3) 0.9573(3) 0.88483(16) 0.0894(9) Uani 1 1 d . . . . .
H62A H 0.207944 0.9407 0.842302 0.107 Uiso 0.7924(10) 1 calc R U P A 1
H62B H 0.266288 1.040833 0.904082 0.107 Uiso 0.7924(10) 1 calc R U P A 1
H62C H 0.252874 1.039099 0.902729 0.107 Uiso 0.2076(10) 1 calc R U P A 2
H62D H 0.245429 0.942261 0.840256 0.107 Uiso 0.2076(10) 1 calc R U P A 2
C61 C 0.3481(4) 0.9175(4) 0.8876(2) 0.0711(10) Uani 0.7924(10) 1 d . . P A 1
H61A H 0.397132 0.928094 0.852789 0.085 Uiso 0.7924(10) 1 calc R U P A 1
H61B H 0.40176 0.958814 0.925992 0.085 Uiso 0.7924(10) 1 calc R U P A 1
C29 C -0.0864(4) 0.9994(3) 0.60161(15) 0.0982(8) Uani 1 1 d . U . . .
H29A H -0.097829 0.933093 0.566085 0.118 Uiso 0.354(10) 1 calc R U P E 1
H29B H -0.059542 1.071488 0.588403 0.118 Uiso 0.354(10) 1 calc R U P E 1
H29C H -0.041148 1.046048 0.574749 0.118 Uiso 0.646(10) 1 calc R U P E 2
H29D H -0.125883 0.9191 0.576835 0.118 Uiso 0.646(10) 1 calc R U P E 2
C54 C 1.0063(3) 0.7967(4) 1.05552(15) 0.0668(8) Uani 0.7924(10) 1 d . . P A 1
H54A H 1.084262 0.850257 1.047062 0.08 Uiso 0.7924(10) 1 calc R U P A 1
H54B H 0.999804 0.716794 1.035251 0.08 Uiso 0.7924(10) 1 calc R U P A 1
C28 C 0.3445(4) 0.9425(3) 0.72134(17) 0.1064(12) Uani 1 1 d . U . . .
H28D H 0.335691 0.872737 0.68841 0.128 Uiso 0.428(6) 1 calc R U P D 2
H28C H 0.341501 0.922994 0.760894 0.128 Uiso 0.428(6) 1 calc R U P D 2
H28B H 0.367095 0.906377 0.681729 0.128 Uiso 0.572(6) 1 calc R U P D 1
H28A H 0.31595 0.883962 0.744576 0.128 Uiso 0.572(6) 1 calc R U P D 1
C58 C 0.4647(4) 0.6250(4) 0.66666(18) 0.1185(15) Uani 1 1 d . . . . .
H58A H 0.429727 0.599545 0.623669 0.142 Uiso 0.7924(10) 1 calc R U P A 1
H58B H 0.49342 0.565818 0.676022 0.142 Uiso 0.7924(10) 1 calc R U P A 1
H58C H 0.447881 0.541149 0.652974 0.142 Uiso 0.2076(10) 1 calc R U P A 2
H58D H 0.463971 0.655476 0.630728 0.142 Uiso 0.2076(10) 1 calc R U P A 2
C30 C -0.2161(12) 0.9840(9) 0.6387(5) 0.098(3) Uani 0.354(10) 1 d . U P E 1
H30A H -0.262531 1.029199 0.627108 0.117 Uiso 0.354(10) 1 calc R U P E 1
H30B H -0.269869 0.902176 0.62947 0.117 Uiso 0.354(10) 1 calc R U P E 1
C27 C 0.4489(6) 1.0400(5) 0.7553(3) 0.0813(18) Uani 0.572(6) 1 d . . P D 1
H27A H 0.516517 1.058605 0.729264 0.098 Uiso 0.572(6) 1 calc R U P D 1
H27B H 0.478879 1.022355 0.791153 0.098 Uiso 0.572(6) 1 calc R U P D 1
C21 C 0.3402(4) 0.7049(5) 0.39410(18) 0.0765(15) Uani 0.637(5) 1 d . . P B 1
H21A H 0.359637 0.712615 0.437676 0.092 Uiso 0.637(5) 1 calc R U P B 1
H21B H 0.37637 0.7809 0.385487 0.092 Uiso 0.637(5) 1 calc R U P B 1
C59 C 0.5734(4) 0.7507(6) 0.6819(2) 0.1110(15) Uani 0.7924(10) 1 d . U P A 1
H59A H 0.653749 0.744807 0.671813 0.133 Uiso 0.7924(10) 1 calc R U P A 1
H59B H 0.554812 0.80347 0.661142 0.133 Uiso 0.7924(10) 1 calc R U P A 1
C26 C 0.4026(4) 1.1409(4) 0.7752(2) 0.0641(14) Uani 0.572(6) 1 d . . P D 1
H26A H 0.371678 1.145206 0.815712 0.077 Uiso 0.572(6) 1 calc R U P D 1
H26B H 0.467057 1.215199 0.775736 0.077 Uiso 0.572(6) 1 calc R U P D 1
C24 C 0.1992(4) 0.6153(4) 0.31189(17) 0.0780(15) Uani 0.637(5) 1 d . . P B 1
H24A H 0.202946 0.678108 0.292894 0.094 Uiso 0.637(5) 1 calc R U P B 1
H24B H 0.119734 0.552035 0.297774 0.094 Uiso 0.637(5) 1 calc R U P B 1
C22 C 0.3846(8) 0.6127(7) 0.3522(4) 0.101(2) Uani 0.637(5) 1 d . . P B 1
H22A H 0.471123 0.64716 0.344821 0.121 Uiso 0.637(5) 1 calc R U P B 1
H22B H 0.376458 0.548408 0.370698 0.121 Uiso 0.637(5) 1 calc R U P B 1
C23A C 0.3941(9) 0.6452(8) 0.3192(4) 0.067(3) Uani 0.363(5) 1 d . . P B 2
H23A H 0.480769 0.650548 0.321803 0.081 Uiso 0.363(5) 1 calc R U P B 2
H23B H 0.358292 0.611355 0.276404 0.081 Uiso 0.363(5) 1 calc R U P B 2
C31 C -0.1709(7) 1.0268(9) 0.7007(4) 0.069(3) Uani 0.354(10) 1 d . . P E 1
H31A H -0.209947 0.968308 0.722874 0.083 Uiso 0.354(10) 1 calc R U P E 1
H31B H -0.190504 1.096631 0.718889 0.083 Uiso 0.354(10) 1 calc R U P E 1
C45A C 0.2905(11) 0.5074(12) 1.0565(6) 0.065(3) Uani 0.2076(10) 1 d . . P A 2
H45A H 0.258251 0.468106 1.01302 0.078 Uiso 0.2076(10) 1 calc R U P A 2
C50A C 0.1569(13) 0.6941(12) 1.1446(6) 0.071(3) Uani 0.2076(10) 1 d . . P A 2
H50A H 0.102536 0.698911 1.175142 0.086 Uiso 0.2076(10) 1 calc R U P A 2
C47A C 0.4319(10) 0.7186(11) 1.1136(6) 0.067(3) Uani 0.2076(10) 1 d . . P A 2
H47C H 0.518766 0.765068 1.112893 0.081 Uiso 0.2076(10) 1 calc R U P A 2
H47D H 0.42287 0.701057 1.15369 0.081 Uiso 0.2076(10) 1 calc R U P A 2
C52A C 0.1913(13) 0.5018(13) 1.1005(6) 0.068(4) Uani 0.2076(10) 1 d . . P A 2
H52C H 0.229581 0.527142 1.142861 0.081 Uiso 0.2076(10) 1 calc R U P A 2
H52D H 0.134381 0.42132 1.093056 0.081 Uiso 0.2076(10) 1 calc R U P A 2
C49A C 0.2531(17) 0.7801(17) 1.1491(8) 0.075(4) Uani 0.2076(10) 1 d . . P A 2
H49A H 0.265089 0.843716 1.183385 0.09 Uiso 0.2076(10) 1 calc R U P A 2
C46A C 0.3997(17) 0.6082(15) 1.0650(9) 0.070(5) Uani 0.2076(10) 1 d . . P A 2
H46A H 0.428915 0.621113 1.025317 0.084 Uiso 0.2076(10) 1 calc R U P A 2
C48A C 0.3497(18) 0.7927(16) 1.1067(9) 0.066(4) Uani 0.2076(10) 1 d . . P A 2
H48C H 0.40219 0.874812 1.114957 0.079 Uiso 0.2076(10) 1 calc R U P A 2
H48D H 0.311094 0.767556 1.064347 0.079 Uiso 0.2076(10) 1 calc R U P A 2
C55A C 0.9965(7) 0.8978(7) 1.1285(4) 0.0305(17) Uani 0.2076(10) 1 d . . P A 2
H55C H 0.973965 0.966274 1.145796 0.037 Uiso 0.2076(10) 1 calc R U P A 2
H55D H 1.07062 0.9036 1.152449 0.037 Uiso 0.2076(10) 1 calc R U P A 2
C54A C 1.0163(8) 0.8855(9) 1.0616(4) 0.040(2) Uani 0.2076(10) 1 d . . P A 2
H54C H 1.04745 0.961355 1.052406 0.048 Uiso 0.2076(10) 1 calc R U P A 2
H54D H 1.073709 0.84398 1.049058 0.048 Uiso 0.2076(10) 1 calc R U P A 2
C26A C 0.4326(7) 1.1394(8) 0.7119(4) 0.095(2) Uani 0.428(6) 1 d . U P D 2
H26C H 0.436135 1.144438 0.669257 0.114 Uiso 0.428(6) 1 calc R U P D 2
H26D H 0.483964 1.214813 0.738765 0.114 Uiso 0.428(6) 1 calc R U P D 2
C59A C 0.5781(9) 0.6839(9) 0.7047(6) 0.053(3) Uani 0.2076(10) 1 d . U P A 2
H59C H 0.646086 0.708257 0.679552 0.063 Uiso 0.2076(10) 1 calc R U P A 2
H59D H 0.595456 0.632306 0.726708 0.063 Uiso 0.2076(10) 1 calc R U P A 2
C30A C -0.1730(6) 1.0411(7) 0.6257(3) 0.1092(15) Uani 0.646(10) 1 d . U P E 2
H30C H -0.252433 0.977706 0.621657 0.131 Uiso 0.646(10) 1 calc R U P E 2
H30D H -0.183487 1.096817 0.604577 0.131 Uiso 0.646(10) 1 calc R U P E 2
C31A C -0.1297(9) 1.0976(10) 0.6898(4) 0.137(3) Uani 0.646(10) 1 d . U P E 2
H31C H -0.094668 1.182081 0.696266 0.164 Uiso 0.646(10) 1 calc R U P E 2
H31D H -0.198363 1.079797 0.71535 0.164 Uiso 0.646(10) 1 calc R U P E 2
C23 C 0.3038(6) 0.5729(5) 0.2955(2) 0.0943(18) Uani 0.637(5) 1 d . . P B 1
H23C H 0.273808 0.48785 0.280965 0.113 Uiso 0.637(5) 1 calc R U P B 1
H23D H 0.347086 0.605721 0.263409 0.113 Uiso 0.637(5) 1 calc R U P B 1
C22A C 0.3829(8) 0.7589(7) 0.3437(4) 0.076(2) Uani 0.363(5) 1 d . . P B 2
H22C H 0.390261 0.801266 0.312124 0.092 Uiso 0.363(5) 1 calc R U P B 2
H22D H 0.444835 0.806359 0.378574 0.092 Uiso 0.363(5) 1 calc R U P B 2
C24A C 0.3213(10) 0.5747(11) 0.3608(6) 0.085(4) Uani 0.363(5) 1 d . . P B 2
H24C H 0.276264 0.494463 0.33729 0.101 Uiso 0.363(5) 1 calc R U P B 2
H24D H 0.376832 0.573619 0.393568 0.101 Uiso 0.363(5) 1 calc R U P B 2
C21A C 0.2550(10) 0.7245(10) 0.3634(5) 0.090(3) Uani 0.363(5) 1 d . U P B 2
H21C H 0.245843 0.788015 0.395697 0.108 Uiso 0.363(5) 1 calc R U P B 2
H21D H 0.193648 0.705316 0.3286 0.108 Uiso 0.363(5) 1 calc R U P B 2
C9A C -0.104(2) 0.709(2) 0.7314(10) 0.068(5) Uani 0.40(4) 1 d . . P C 2
H9A H -0.160831 0.736613 0.753593 0.081 Uiso 0.40(4) 1 calc R U P C 2
C10A C -0.045(3) 0.672(3) 0.7592(10) 0.073(5) Uani 0.40(4) 1 d . . P C 2
H10A H -0.05024 0.675712 0.801237 0.088 Uiso 0.40(4) 1 calc R U P C 2
C11A C 0.031(3) 0.623(3) 0.7240(8) 0.063(5) Uani 0.40(4) 1 d . . P C 2
H11A H 0.08163 0.591798 0.741729 0.076 Uiso 0.40(4) 1 calc R U P C 2
C12A C 0.0317(18) 0.6213(18) 0.6621(8) 0.040(3) Uani 0.40(4) 1 d . U P C 2
H12A H 0.07999 0.582319 0.639416 0.047 Uiso 0.40(4) 1 calc R U P C 2
C40A C 0.300(2) 0.495(3) 0.8839(11) 0.052(3) Uani 0.2076(10) 1 d . U P A 2
H40A H 0.295572 0.533171 0.924857 0.062 Uiso 0.2076(10) 1 calc R U P A 2
C41A C 0.1977(15) 0.4643(14) 0.8410(9) 0.058(3) Uani 0.2076(10) 1 d . U P A 2
H41A H 0.126437 0.477808 0.855371 0.069 Uiso 0.2076(10) 1 calc R U P A 2
C42A C 0.195(3) 0.418(3) 0.7819(13) 0.053(4) Uani 0.2076(10) 1 d . U P A 2
H42A H 0.127782 0.400525 0.752964 0.064 Uiso 0.2076(10) 1 calc R U P A 2
C43A C 0.320(2) 0.393(3) 0.7651(9) 0.051(3) Uani 0.2076(10) 1 d . U P A 2
H43A H 0.329057 0.359694 0.724076 0.061 Uiso 0.2076(10) 1 calc R U P A 2
C44A C 0.4094(11) 0.4185(10) 0.8075(6) 0.052(2) Uani 0.2076(10) 1 d . U P A 2
H44A H 0.479308 0.398961 0.796302 0.062 Uiso 0.2076(10) 1 calc R U P A 2
C39A C 0.4066(12) 0.4733(12) 0.8687(7) 0.053(3) Uani 0.2076(10) 1 d . U P A 2
C27A C 0.4764(10) 1.0502(10) 0.7199(6) 0.117(3) Uani 0.428(6) 1 d . U P D 2
H27C H 0.529686 1.075257 0.758483 0.14 Uiso 0.428(6) 1 calc R U P D 2
H27D H 0.521893 1.026942 0.685615 0.14 Uiso 0.428(6) 1 calc R U P D 2
O1A O 0.2396(10) 0.6281(9) 0.3854(5) 0.068(3) Uani 0.363(5) 1 d . . P B 2
Na4A Na 0.4426(12) 0.6764(14) 0.8508(7) 0.079(4) Uani 0.2076(10) 1 d . . P A 2
C56A C 0.888(3) 0.783(2) 1.1270(14) 0.070(9) Uani 0.2076(10) 1 d . . P A 2
H56C H 0.913462 0.715294 1.118255 0.084 Uiso 0.2076(10) 1 calc R U P A 2
H56D H 0.846596 0.788262 1.164891 0.084 Uiso 0.2076(10) 1 calc R U P A 2
C34A C 0.720(4) 0.711(3) 0.8761(19) 0.059(7) Uani 0.2076(10) 1 d . . P A 2
H34A H 0.745014 0.653489 0.85019 0.071 Uiso 0.2076(10) 1 calc R U P A 2
C33A C 0.628(2) 0.6891(18) 0.9182(9) 0.039(5) Uani 0.2076(10) 1 d . U P A 2
C38A C 0.5889(18) 0.768(2) 0.9526(7) 0.050(5) Uani 0.2076(10) 1 d . . P A 2
H38A H 0.530015 0.744805 0.979814 0.06 Uiso 0.2076(10) 1 calc R U P A 2
C37A C 0.631(2) 0.886(3) 0.9508(9) 0.077(9) Uani 0.2076(10) 1 d . . P A 2
H37A H 0.600484 0.941079 0.974485 0.092 Uiso 0.2076(10) 1 calc R U P A 2
C36A C 0.723(3) 0.914(2) 0.9100(12) 0.073(6) Uani 0.2076(10) 1 d . U P A 2
H36A H 0.754466 0.989177 0.903763 0.087 Uiso 0.2076(10) 1 calc R U P A 2
C35A C 0.766(3) 0.826(2) 0.8794(12) 0.060(6) Uani 0.2076(10) 1 d . U P A 2
H35A H 0.836459 0.850201 0.858409 0.072 Uiso 0.2076(10) 1 calc R U P A 2
C51A C 0.120(2) 0.579(2) 1.0919(13) 0.073(7) Uani 0.2076(10) 1 d . . P A 2
H51C H 0.031237 0.536055 1.090579 0.088 Uiso 0.2076(10) 1 calc R U P A 2
H51D H 0.135385 0.597957 1.05246 0.088 Uiso 0.2076(10) 1 calc R U P A 2
C61A C 0.339(3) 0.917(2) 0.9175(13) 0.123(9) Uani 0.2076(10) 1 d . U P A 2
H61C H 0.327363 0.9276 0.961335 0.148 Uiso 0.2076(10) 1 calc R U P A 2
H61D H 0.423342 0.964671 0.913738 0.148 Uiso 0.2076(10) 1 calc R U P A 2
C63A C 0.128(3) 0.876(3) 0.9022(11) 0.075(7) Uani 0.2076(10) 1 d . U P A 2
H63D H 0.060786 0.843124 0.868942 0.09 Uiso 0.2076(10) 1 calc R U P A 2
H63C H 0.099936 0.913014 0.939747 0.09 Uiso 0.2076(10) 1 calc R U P A 2
O6A O 0.317(2) 0.7751(18) 0.8850(11) 0.085(5) Uani 0.2076(10) 1 d . . P A 2

loop_
_atom_site_aniso_label
_atom_site_aniso_U_11
_atom_site_aniso_U_22
_atom_site_aniso_U_33
_atom_site_aniso_U_23
_atom_site_aniso_U_13
_atom_site_aniso_U_12
Ni1 0.03790(17) 0.03646(17) 0.02927(16) 0.00541(12) 0.00823(12) 0.01340(13)
Ni2 0.0353(2) 0.0460(2) 0.0328(2) 0.01117(17) 0.00759(15) 0.01610(18)
Na1 0.0459(4) 0.0402(4) 0.0362(4) 0.0082(3) 0.0155(3) 0.0167(3)
Na3 0.0366(4) 0.0446(4) 0.0404(4) 0.0065(3) 0.0027(3) 0.0093(3)
Na4 0.0512(11) 0.0507(9) 0.0349(7) 0.0162(6) 0.0047(7) 0.0170(7)
Na2 0.0778(6) 0.0441(5) 0.0509(5) -0.0092(4) 0.0159(4) 0.0092(4)
O4 0.0450(8) 0.0643(10) 0.0468(8) 0.0194(7) -0.0034(6) -0.0004(7)
O5 0.0649(10) 0.0692(10) 0.0404(8) 0.0170(7) 0.0031(7) 0.0124(8)
O6 0.0613(18) 0.046(2) 0.0648(15) 0.0090(14) 0.0049(12) 0.0253(13)
O2 0.0983(14) 0.0413(9) 0.0660(11) -0.0045(8) -0.0027(10) 0.0118(9)
O3 0.1475(17) 0.0651(11) 0.0475(9) -0.0005(8) 0.0088(10) 0.0503(12)
C1 0.0451(10) 0.0362(10) 0.0329(9) 0.0030(7) 0.0125(8) 0.0154(8)
C14 0.0461(10) 0.0388(10) 0.0329(9) 0.0028(8) 0.0079(8) 0.0199(8)
O1 0.060(3) 0.058(3) 0.0346(14) 0.0122(17) 0.0125(14) -0.003(2)
C13 0.0436(10) 0.0350(9) 0.0356(9) 0.0055(7) 0.0053(8) 0.0144(8)
C7 0.0397(10) 0.0408(10) 0.0339(9) 0.0047(8) 0.0060(8) 0.0080(8)
C20 0.0433(10) 0.0456(11) 0.0374(10) 0.0086(8) 0.0102(8) 0.0180(9)
C2 0.0452(11) 0.0389(10) 0.0453(11) 0.0061(8) 0.0106(8) 0.0152(8)
C19 0.0440(11) 0.0531(12) 0.0507(12) 0.0114(9) 0.0069(9) 0.0203(9)
C15 0.0529(11) 0.0486(11) 0.0355(10) 0.0117(8) 0.0142(8) 0.0221(9)
Ni2A 0.0460(10) 0.0589(12) 0.0510(11) -0.0063(8) 0.0102(8) 0.0024(8)
C39 0.044(2) 0.045(2) 0.0390(19) 0.0155(15) 0.0137(17) 0.020(2)
C6 0.0485(11) 0.0413(11) 0.0538(12) 0.0118(9) 0.0180(9) 0.0184(9)
C18 0.0559(13) 0.0601(13) 0.0551(13) 0.0158(10) 0.0076(10) 0.0322(11)
C43 0.075(3) 0.042(2) 0.041(2) 0.012(2) 0.026(2) 0.0256(17)
C17 0.0657(14) 0.0603(14) 0.0508(12) 0.0197(10) 0.0071(10) 0.0331(11)
C8 0.0426(11) 0.0826(16) 0.0360(11) 0.0054(10) 0.0083(8) 0.0215(11)
C42 0.068(2) 0.044(3) 0.031(2) 0.0054(17) 0.0137(17) 0.0199(18)
C16 0.0659(13) 0.0568(13) 0.0359(10) 0.0131(9) 0.0084(9) 0.0279(11)
C5 0.0575(13) 0.0373(11) 0.0756(15) 0.0140(10) 0.0265(11) 0.0141(10)
C3 0.0442(12) 0.0554(13) 0.0756(16) 0.0124(12) 0.0125(11) 0.0197(10)
C12 0.040(5) 0.040(3) 0.037(3) 0.007(2) -0.003(3) 0.007(3)
C56 0.054(2) 0.045(3) 0.0436(18) 0.013(2) 0.0019(15) 0.009(2)
C4 0.0439(12) 0.0525(13) 0.0875(18) 0.0135(12) 0.0223(12) 0.0103(10)
C34 0.040(2) 0.099(4) 0.037(3) 0.028(3) 0.015(2) 0.032(2)
C25 0.0733(16) 0.0450(13) 0.0683(16) 0.0025(11) 0.0051(13) 0.0115(11)
C40 0.0431(16) 0.0464(15) 0.0316(15) 0.0080(12) 0.0073(12) 0.0153(12)
C46 0.0370(17) 0.057(2) 0.0365(15) 0.0104(17) 0.0062(12) 0.0212(18)
C9 0.044(3) 0.060(6) 0.040(3) 0.001(3) 0.008(2) 0.021(3)
C44 0.0560(19) 0.0429(19) 0.0429(18) 0.0138(15) 0.0166(15) 0.0236(15)
C35 0.045(4) 0.106(9) 0.043(3) 0.036(5) 0.012(3) 0.019(5)
C33 0.038(2) 0.062(3) 0.0391(19) 0.018(2) 0.0005(16) 0.013(2)
C57 0.0817(17) 0.0544(14) 0.0558(14) 0.0160(11) -0.0107(12) 0.0135(12)
C45 0.0509(16) 0.0431(15) 0.0377(14) 0.0118(13) 0.0142(13) 0.0183(13)
C53 0.0583(14) 0.0793(17) 0.0565(14) 0.0293(13) 0.0087(11) 0.0102(12)
C41 0.0524(17) 0.0540(17) 0.0318(16) 0.0116(13) 0.0051(14) 0.0164(15)
C38 0.048(3) 0.056(4) 0.052(2) 0.022(3) -0.0067(16) -0.001(2)
C47 0.0507(17) 0.0484(16) 0.0510(17) 0.0070(14) 0.0116(14) 0.0145(13)
C51 0.062(3) 0.072(3) 0.050(2) 0.011(3) 0.021(2) 0.011(3)
C11 0.064(4) 0.055(4) 0.039(3) 0.009(3) -0.006(2) 0.004(3)
C10 0.052(4) 0.085(6) 0.028(3) 0.003(3) 0.007(2) 0.003(3)
C60 0.0672(17) 0.114(2) 0.0625(16) 0.0227(16) 0.0098(13) 0.0242(16)
C37 0.053(4) 0.078(3) 0.059(4) 0.029(3) -0.002(2) -0.001(3)
C48 0.061(3) 0.053(2) 0.059(3) 0.0031(19) 0.019(2) 0.022(2)
C52 0.0437(14) 0.0620(17) 0.0362(13) 0.0035(12) 0.0120(11) 0.0068(12)
C64 0.089(2) 0.101(2) 0.0717(18) 0.0344(17) 0.0229(16) 0.0363(18)
C50 0.0578(17) 0.075(2) 0.0400(14) 0.0169(14) 0.0187(12) 0.0256(16)
C32 0.110(2) 0.082(2) 0.0569(15) -0.0093(14) 0.0023(15) 0.0521(18)
C49 0.0560(18) 0.072(2) 0.0388(15) 0.0041(15) 0.0109(12) 0.0240(17)
C63 0.086(4) 0.084(3) 0.048(2) 0.003(2) 0.000(2) 0.031(3)
C55 0.0527(19) 0.078(2) 0.0560(18) 0.0260(16) 0.0066(14) 0.0165(17)
C36 0.058(3) 0.104(6) 0.069(5) 0.053(4) 0.006(3) 0.008(4)
C62 0.098(2) 0.084(2) 0.093(2) 0.0241(18) 0.0081(18) 0.0381(18)
C61 0.079(2) 0.058(2) 0.073(3) 0.017(2) 0.003(2) 0.0190(17)
C29 0.142(2) 0.0564(16) 0.0672(18) 0.0154(13) -0.0163(12) -0.0015(16)
C54 0.0643(19) 0.080(3) 0.0576(18) 0.0182(17) 0.0155(15) 0.0268(18)
C28 0.152(3) 0.0641(18) 0.096(2) -0.0062(16) -0.026(2) 0.0480(19)
C58 0.140(3) 0.118(3) 0.091(2) -0.033(2) -0.008(2) 0.080(3)
C30 0.144(3) 0.051(5) 0.092(6) 0.003(4) -0.013(3) 0.037(5)
C27 0.085(4) 0.060(3) 0.098(5) 0.007(3) -0.003(3) 0.034(3)
C21 0.056(3) 0.100(3) 0.041(2) 0.004(2) 0.0096(17) -0.004(2)
C59 0.078(2) 0.172(4) 0.084(3) 0.020(3) 0.025(2) 0.053(3)
C26 0.066(3) 0.048(2) 0.068(3) 0.000(2) 0.000(2) 0.019(2)
C24 0.081(3) 0.093(3) 0.0362(19) 0.017(2) 0.0117(18) 0.002(2)
C22 0.099(5) 0.111(6) 0.091(5) -0.006(4) -0.003(5) 0.058(5)
C23A 0.075(5) 0.097(7) 0.056(5) 0.044(5) 0.037(4) 0.046(5)
C31 0.052(4) 0.058(5) 0.087(6) 0.015(4) -0.005(4) 0.007(4)
C45A 0.053(7) 0.064(8) 0.051(7) -0.012(6) 0.012(5) 0.004(6)
C50A 0.079(9) 0.077(9) 0.053(7) 0.006(6) 0.017(6) 0.030(8)
C47A 0.047(6) 0.066(7) 0.069(8) -0.001(6) 0.000(5) 0.007(5)
C52A 0.059(8) 0.079(9) 0.045(7) 0.003(6) 0.007(6) 0.008(7)
C49A 0.070(11) 0.091(13) 0.048(8) -0.006(8) 0.000(7) 0.024(10)
C46A 0.061(9) 0.072(12) 0.053(9) -0.002(9) 0.027(7) 0.007(9)
C48A 0.064(11) 0.072(9) 0.067(11) 0.030(8) 0.021(9) 0.022(10)
C55A 0.031(4) 0.021(4) 0.035(4) 0.008(3) -0.010(3) 0.004(3)
C54A 0.035(5) 0.039(5) 0.038(5) 0.007(4) 0.002(4) 0.005(4)
C26A 0.074(5) 0.105(4) 0.107(6) 0.044(5) 0.007(4) 0.022(3)
C59A 0.044(5) 0.033(4) 0.081(6) 0.007(4) 0.031(5) 0.018(4)
C30A 0.109(2) 0.115(2) 0.102(2) 0.0669(18) -0.0075(15) 0.0100(17)
C31A 0.127(6) 0.156(7) 0.139(6) 0.003(5) -0.006(4) 0.090(5)
C23 0.108(4) 0.081(3) 0.064(3) -0.010(2) 0.018(3) 0.016(3)
C22A 0.088(5) 0.067(5) 0.079(5) 0.037(4) 0.036(4) 0.021(4)
C24A 0.080(7) 0.085(7) 0.118(8) 0.044(6) 0.050(7) 0.053(6)
C21A 0.097(6) 0.086(6) 0.104(6) 0.030(5) 0.041(5) 0.050(5)
C9A 0.104(10) 0.083(12) 0.037(5) 0.020(8) 0.030(6) 0.054(9)
C10A 0.095(13) 0.111(15) 0.040(6) 0.033(8) 0.029(8) 0.059(11)
C11A 0.092(11) 0.083(11) 0.039(5) 0.018(7) 0.010(6) 0.059(9)
C12A 0.032(6) 0.051(6) 0.029(4) -0.002(4) 0.004(4) 0.016(5)
C40A 0.060(6) 0.042(7) 0.046(5) 0.009(5) 0.013(4) 0.011(6)
C41A 0.060(5) 0.058(7) 0.055(6) 0.016(5) 0.013(4) 0.020(5)
C42A 0.054(5) 0.051(9) 0.052(5) 0.018(7) 0.006(5) 0.013(5)
C43A 0.058(6) 0.043(7) 0.049(5) 0.015(6) 0.011(4) 0.013(5)
C44A 0.053(4) 0.046(5) 0.053(5) 0.010(4) 0.011(4) 0.015(4)
C39A 0.050(4) 0.039(6) 0.053(4) 0.005(5) 0.007(4) 0.001(4)
C27A 0.095(4) 0.117(5) 0.130(7) -0.010(5) -0.024(5) 0.057(3)
O1A 0.086(6) 0.067(5) 0.073(5) 0.032(3) 0.047(4) 0.043(4)
Na4A 0.092(9) 0.067(6) 0.058(5) 0.012(4) -0.005(5) 0.005(5)
C56A 0.079(17) 0.035(11) 0.072(15) 0.025(10) -0.049(12) -0.017(9)
C34A 0.052(10) 0.040(11) 0.061(10) 0.003(9) -0.009(8) -0.009(9)
C33A 0.034(8) 0.041(6) 0.030(8) -0.002(5) 0.016(6) 0.008(5)
C38A 0.048(9) 0.060(15) 0.034(7) 0.011(11) 0.010(6) 0.008(11)
C37A 0.08(2) 0.08(2) 0.043(12) -0.030(13) 0.002(10) 0.036(17)
C36A 0.078(11) 0.072(9) 0.064(9) 0.016(7) 0.002(7) 0.022(8)
C35A 0.067(9) 0.053(9) 0.050(8) -0.011(6) 0.001(6) 0.026(7)
C51A 0.031(7) 0.12(2) 0.053(10) 0.024(14) 0.005(6) 0.013(12)
C61A 0.117(12) 0.108(12) 0.140(13) 0.028(9) -0.004(9) 0.038(8)
C63A 0.072(9) 0.072(9) 0.090(12) 0.015(8) 0.015(8) 0.041(7)
O6A 0.088(13) 0.046(8) 0.125(11) 0.018(7) 0.018(9) 0.029(6)

loop_
_atom_type_symbol
_atom_type_description
_atom_type_scat_dispersion_real
_atom_type_scat_dispersion_imag
_atom_type_scat_source
C C 0.0181 0.0091 'International Tables Vol C Tables 4.2.6.8 and 6.1.1.4'
H H 0 0 'International Tables Vol C Tables 4.2.6.8 and 6.1.1.4'
Na Na 0.1353 0.1239 'International Tables Vol C Tables 4.2.6.8 and 6.1.1.4'
Ni Ni -3.0029 0.5091 'International Tables Vol C Tables 4.2.6.8 and 6.1.1.4'
O O 0.0492 0.0322 'International Tables Vol C Tables 4.2.6.8 and 6.1.1.4'

loop_
_exptl_crystal_face_index_h
_exptl_crystal_face_index_k
_exptl_crystal_face_index_l
_exptl_crystal_face_perp_dist
0 1 1 0.0968
0 -1 -1 0.0953
0 0 1 0.0829
0 0 -1 0.0883
-1 1 1 0.0839
1 0 -1 0.0836
-1 0 1 0.0389
-1 -1 1 0.0678
1 1 -1 0.1033
1 -1 0 0.0846
-1 1 0 0.0833
0 8 0 0.0953
7 0 1 0.109
-7 0 -1 0.0554
-4 -5 0 0.0722
0 -8 0 0.0854
6 -6 6 0.0744
-6 6 -6 0.0927
1 -5 14 0.0545
7 -4 -4 0.0681
5 0 -11 0.0511
0 8 -7 0.0799

loop_
_geom_angle_atom_site_label_1
_geom_angle_atom_site_label_2
_geom_angle_atom_site_label_3
_geom_angle
_geom_angle_site_symmetry_1
_geom_angle_site_symmetry_3
_geom_angle_publ_flag
Na1 Ni1 Na1 81.73(2) 2_566 . ?
Na1 Ni1 Na2 129.31(3) 2_566 . ?
Na1 Ni1 Na2 124.15(3) . . ?
C1 Ni1 Na1 122.97(6) . 2_566 ?
C1 Ni1 Na1 63.80(5) . . ?
C1 Ni1 Na2 60.36(5) . . ?
C1 Ni1 C13 151.31(8) . . ?
C14 Ni1 Na1 95.49(6) . 2_566 ?
C14 Ni1 Na1 66.54(6) . . ?
C14 Ni1 Na2 133.58(6) . . ?
C14 Ni1 C1 108.71(8) . . ?
C14 Ni1 C13 43.28(8) . . ?
C13 Ni1 Na1 74.22(6) . 2_566 ?
C13 Ni1 Na1 100.42(5) . . ?
C13 Ni1 Na2 129.67(6) . . ?
C7 Ni1 Na1 135.95(6) . . ?
C7 Ni1 Na1 72.57(6) . 2_566 ?
C7 Ni1 Na2 58.65(6) . . ?
C7 Ni1 C1 101.46(8) . . ?
C7 Ni1 C14 149.17(8) . . ?
C7 Ni1 C13 105.96(8) . . ?
Na3 Ni2 Na3 83.88(2) . 2_667 ?
Na3 Ni2 Na4 121.76(7) 2_667 . ?
Na3 Ni2 Na4 125.31(6) . . ?
C39 Ni2 Na3 68.0(2) . 2_667 ?
C39 Ni2 Na3 135.03(14) . . ?
C39 Ni2 Na4 55.9(2) . . ?
C39 Ni2 C46 148.37(19) . . ?
C39 Ni2 C33 100.2(2) . . ?
C39 Ni2 C45 106.4(2) . . ?
C46 Ni2 Na3 67.69(11) . . ?
C46 Ni2 Na3 99.41(10) . 2_667 ?
C46 Ni2 Na4 136.63(12) . . ?
C33 Ni2 Na3 127.85(17) . 2_667 ?
C33 Ni2 Na3 69.59(12) . . ?
C33 Ni2 Na4 56.42(13) . . ?
C33 Ni2 C46 109.80(18) . . ?
C45 Ni2 Na3 68.59(8) . 2_667 ?
C45 Ni2 Na3 94.08(9) . . ?
C45 Ni2 Na4 138.80(10) . . ?
C45 Ni2 C46 43.11(13) . . ?
C45 Ni2 C33 152.91(17) . . ?
Ni1 Na1 Ni1 98.27(2) 2_566 . ?
Ni1 Na1 Na1 50.665(18) 2_566 2_566 ?
Ni1 Na1 Na1 47.607(16) . 2_566 ?
Ni1 Na1 C14 102.56(5) 2_566 . ?
Ni1 Na1 C13 39.97(4) 2_566 2_566 ?
Ni1 Na1 C13 104.90(4) . 2_566 ?
Ni1 Na1 C7 40.34(4) 2_566 2_566 ?
Ni1 Na1 C2 61.09(4) . . ?
Ni1 Na1 C2 109.46(5) 2_566 . ?
Ni1 Na1 C12A 123.7(3) . 2_566 ?
Ni1 Na1 C12A 61.2(4) 2_566 2_566 ?
C1 Na1 Ni1 40.62(4) . . ?
C1 Na1 Ni1 123.38(5) . 2_566 ?
C1 Na1 Na1 79.48(5) . 2_566 ?
C1 Na1 C14 70.83(6) . . ?
C1 Na1 C13 103.11(6) . 2_566 ?
C1 Na1 C7 163.68(6) . 2_566 ?
C1 Na1 C2 28.18(6) . . ?
C1 Na1 C12A 161.2(4) . 2_566 ?
C14 Na1 Ni1 40.05(4) . . ?
C14 Na1 Na1 64.15(4) . 2_566 ?
C14 Na1 C13 132.31(6) . 2_566 ?
C14 Na1 C7 108.11(6) . 2_566 ?
C14 Na1 C2 97.46(6) . . ?
C14 Na1 C12A 90.5(4) . 2_566 ?
O1 Na1 Ni1 128.49(13) . . ?
O1 Na1 Ni1 133.10(13) . 2_566 ?
O1 Na1 Na1 175.08(14) . 2_566 ?
O1 Na1 C1 98.62(13) . . ?
O1 Na1 C14 110.96(14) . . ?
O1 Na1 C13 116.68(14) . 2_566 ?
O1 Na1 C7 96.88(13) . 2_566 ?
O1 Na1 C2 97.91(12) . . ?
O1 Na1 C12A 86.1(4) . 2_566 ?
C13 Na1 Na1 68.23(4) 2_566 2_566 ?
C13 Na1 C2 78.43(6) 2_566 . ?
C13 Na1 C12A 90.7(4) 2_566 2_566 ?
C7 Na1 Ni1 128.80(4) 2_566 . ?
C7 Na1 Na1 85.46(4) 2_566 2_566 ?
C7 Na1 C13 65.00(6) 2_566 2_566 ?
C7 Na1 C2 143.39(6) 2_566 . ?
C7 Na1 C12A 25.7(4) 2_566 2_566 ?
C2 Na1 Na1 82.57(5) . 2_566 ?
C12A Na1 C2 169.1(4) 2_566 . ?
O1A Na1 Ni1 138.6(2) . . ?
O1A Na1 C1 102.5(3) . . ?
O1A Na1 C14 126.2(2) . . ?
O1A Na1 C2 94.4(3) . . ?
Ni2 Na3 Ni2 96.12(2) . 2_667 ?
Ni2 Na3 Ni2A 72.70(5) . 2_667 ?
Ni2 Na3 Ni2A 51.06(4) 2_667 2_667 ?
Ni2 Na3 C33 40.94(8) . . ?
O4 Na3 Ni2 129.34(5) . 2_667 ?
O4 Na3 Ni2 133.91(5) . . ?
O4 Na3 Ni2A 139.00(6) . 2_667 ?
O4 Na3 Ni2A 124.05(6) . . ?
O4 Na3 C39 96.61(12) . 2_667 ?
O4 Na3 C46 118.98(10) . . ?
O4 Na3 C33 98.42(10) . . ?
O4 Na3 C45 110.41(8) . 2_667 ?
O4 Na3 C45A 102.8(3) . 2_667 ?
O4 Na3 C46A 128.7(4) . . ?
O4 Na3 C39A 102.2(3) . 2_667 ?
Ni2A Na3 C46A 94.7(4) . . ?
Ni2A Na3 C39A 125.6(3) . 2_667 ?
C39 Na3 Ni2 40.91(12) 2_667 2_667 ?
C39 Na3 Ni2 127.46(11) 2_667 . ?
C39 Na3 Ni2A 57.06(11) 2_667 2_667 ?
C39 Na3 C33 163.21(16) 2_667 . ?
C39 Na3 C45 68.64(13) 2_667 2_667 ?
C39 Na3 C45A 86.2(4) 2_667 2_667 ?
C46 Na3 Ni2 103.08(8) . 2_667 ?
C46 Na3 Ni2 41.68(8) . . ?
C46 Na3 Ni2A 55.31(9) . 2_667 ?
C46 Na3 C39 107.93(12) . 2_667 ?
C46 Na3 C33 70.89(12) . . ?
C46 Na3 C45 130.43(11) . 2_667 ?
C46 Na3 C45A 133.0(3) . 2_667 ?
C46 Na3 C39A 85.2(3) . 2_667 ?
C33 Na3 Ni2 122.38(11) . 2_667 ?
C33 Na3 Ni2A 113.64(10) . 2_667 ?
C45 Na3 Ni2 40.81(7) 2_667 2_667 ?
C45 Na3 Ni2 99.09(7) 2_667 . ?
C45 Na3 Ni2A 89.89(8) 2_667 2_667 ?
C45 Na3 C33 98.94(13) 2_667 . ?
C46A Na3 C39A 73.2(5) . 2_667 ?
O5 Na4 Ni2 160.92(10) . . ?
O5 Na4 C39 134.2(2) . . ?
O5 Na4 C34 103.28(16) . . ?
O5 Na4 C40 126.47(17) . . ?
O5 Na4 C44 106.67(14) . . ?
O5 Na4 C33 127.41(16) . . ?
O5 Na4 C38 115.64(18) . . ?
O6 Na4 Ni2 101.24(15) . . ?
O6 Na4 O5 97.35(17) . . ?
O6 Na4 C39 112.8(2) . . ?
O6 Na4 C34 137.4(2) . . ?
O6 Na4 C40 88.23(17) . . ?
O6 Na4 C44 136.8(2) . . ?
O6 Na4 C33 113.0(2) . . ?
O6 Na4 C38 90.1(2) . . ?
C39 Na4 Ni2 39.46(11) . . ?
C39 Na4 C34 77.58(18) . . ?
C39 Na4 C40 30.28(11) . . ?
C39 Na4 C44 29.24(13) . . ?
C39 Na4 C33 71.96(15) . . ?
C39 Na4 C38 98.63(18) . . ?
C34 Na4 Ni2 59.55(14) . . ?
C40 Na4 Ni2 58.90(9) . . ?
C40 Na4 C34 107.72(19) . . ?
C40 Na4 C44 48.67(11) . . ?
C40 Na4 C38 117.55(16) . . ?
C44 Na4 Ni2 61.64(10) . . ?
C44 Na4 C34 70.95(18) . . ?
C33 Na4 Ni2 39.49(10) . . ?
C33 Na4 C34 28.06(14) . . ?
C33 Na4 C40 97.51(15) . . ?
C33 Na4 C44 79.82(16) . . ?
C33 Na4 C38 30.14(13) . . ?
C38 Na4 Ni2 60.40(12) . . ?
C38 Na4 C34 47.41(19) . . ?
C38 Na4 C44 109.96(17) . . ?
Ni1 Na2 C12 60.7(2) . . ?
O2 Na2 Ni1 150.55(7) . . ?
O2 Na2 O3 96.69(8) . . ?
O2 Na2 C1 118.11(8) . . ?
O2 Na2 C7 124.29(8) . . ?
O2 Na2 C6 109.66(8) . . ?
O2 Na2 C8 119.01(8) . . ?
O2 Na2 C12 97.5(3) . . ?
O3 Na2 Ni1 112.75(7) . . ?
O3 Na2 C1 129.92(8) . . ?
O3 Na2 C7 117.79(9) . . ?
O3 Na2 C6 106.80(8) . . ?
O3 Na2 C8 90.35(9) . . ?
O3 Na2 C12 138.0(3) . . ?
C1 Na2 Ni1 40.94(4) . . ?
C1 Na2 C6 30.45(6) . . ?
C1 Na2 C8 101.18(7) . . ?
C1 Na2 C12 75.0(2) . . ?
C7 Na2 Ni1 41.11(4) . . ?
C7 Na2 C1 72.27(6) . . ?
C7 Na2 C6 100.84(6) . . ?
C7 Na2 C8 31.15(7) . . ?
C7 Na2 C12 28.3(3) . . ?
C6 Na2 Ni1 62.86(5) . . ?
C6 Na2 C12 105.1(2) . . ?
C8 Na2 Ni1 63.08(5) . . ?
C8 Na2 C6 125.81(7) . . ?
C8 Na2 C12 48.5(3) . . ?
C56 O4 Na3 126.0(3) . . ?
C56 O4 C53 107.5(3) . . ?
C53 O4 Na3 119.95(14) . . ?
C53 O4 C56A 102.4(13) . . ?
C56A O4 Na3 118.8(11) . . ?
C57 O5 Na4 120.55(17) . . ?
C57 O5 Na4A 122.2(5) . . ?
C60 O5 Na4 125.38(17) . . ?
C60 O5 C57 107.57(19) . . ?
C60 O5 Na4A 116.5(4) . . ?
C64 O6 Na4 130.5(3) . . ?
C61 O6 Na4 115.6(4) . . ?
C61 O6 C64 112.1(3) . . ?
C25 O2 Na2 125.76(17) . . ?
C28 O2 Na2 116.49(16) . . ?
C28 O2 C25 109.2(2) . . ?
C32 O3 Na2 122.66(18) . . ?
C29 O3 Na2 123.05(19) . . ?
C29 O3 C32 108.5(3) . . ?
Ni1 C1 Na1 75.58(6) . . ?
Ni1 C1 Na2 78.70(6) . . ?
Na2 C1 Na1 154.27(8) . . ?
C2 C1 Ni1 125.05(14) . . ?
C2 C1 Na1 87.72(11) . . ?
C2 C1 Na2 106.73(12) . . ?
C2 C1 C6 112.05(18) . . ?
C6 C1 Ni1 122.71(15) . . ?
C6 C1 Na1 113.32(13) . . ?
C6 C1 Na2 81.43(11) . . ?
Ni1 C14 H14 113.5 . . ?
C13 C14 Ni1 68.49(10) . . ?
C13 C14 H14 113.5 . . ?
C13 C14 C15 124.67(16) . . ?
C15 C14 Ni1 115.41(13) . . ?
C15 C14 H14 113.5 . . ?
C21 O1 Na1 114.5(3) . . ?
C21 O1 C24 105.8(4) . . ?
C24 O1 Na1 127.2(3) . . ?
Ni1 C13 H13 113.3 . . ?
C14 C13 Ni1 68.23(11) . . ?
C14 C13 H13 113.3 . . ?
C14 C13 C20 123.82(17) . . ?
C20 C13 Ni1 117.49(13) . . ?
C20 C13 H13 113.3 . . ?
Ni1 C7 Na1 67.09(5) . 2_566 ?
Ni1 C7 Na2 80.24(7) . . ?
Na2 C7 Na1 144.42(8) . 2_566 ?
C8 C7 Ni1 121.66(16) . . ?
C8 C7 Na1 127.34(14) . 2_566 ?
C8 C7 Na2 81.42(13) . . ?
C8 C7 C12 112.4(5) . . ?
C12 C7 Ni1 124.7(5) . . ?
C12 C7 Na1 90.0(5) . 2_566 ?
C12 C7 Na2 97.7(5) . . ?
C12A C7 Ni1 126.4(7) . . ?
C12A C7 Na2 111.2(9) . . ?
C12A C7 C8 111.9(7) . . ?
C13 C20 H20A 108.6 . . ?
C13 C20 H20B 108.6 . . ?
C13 C20 C19 114.67(16) . . ?
H20A C20 H20B 107.6 . . ?
C19 C20 H20A 108.6 . . ?
C19 C20 H20B 108.6 . . ?
Na1 C2 H2 83.3 . . ?
C1 C2 Na1 64.10(10) . . ?
C1 C2 H2 117.9 . . ?
C3 C2 Na1 123.06(15) . . ?
C3 C2 C1 124.3(2) . . ?
C3 C2 H2 117.9 . . ?
C20 C19 H19A 109 . . ?
C20 C19 H19B 109 . . ?
H19A C19 H19B 107.8 . . ?
C18 C19 C20 112.78(18) . . ?
C18 C19 H19A 109 . . ?
C18 C19 H19B 109 . . ?
C14 C15 H15A 108.3 . . ?
C14 C15 H15B 108.3 . . ?
C14 C15 C16 116.03(18) . . ?
H15A C15 H15B 107.4 . . ?
C16 C15 H15A 108.3 . . ?
C16 C15 H15B 108.3 . . ?
Na3 Ni2A Na3 83.36(6) . 2_667 ?
Na3 Ni2A Na4A 109.8(3) . . ?
Na3 Ni2A Na4A 105.5(3) 2_667 . ?
C45A Ni2A Na3 71.1(3) 2_667 . ?
C45A Ni2A C39A 150.9(6) 2_667 . ?
C45A Ni2A Na4A 151.3(5) 2_667 . ?
C45A Ni2A C33A 106.4(8) 2_667 . ?
C46A Ni2A Na3 86.7(6) 2_667 . ?
C46A Ni2A C39A 111.1(7) 2_667 . ?
C46A Ni2A Na4A 160.4(7) 2_667 . ?
C46A Ni2A C33A 149.4(9) 2_667 . ?
C39A Ni2A Na3 129.4(5) . . ?
C39A Ni2A Na4A 50.3(5) . . ?
C33A Ni2A Na3 76.9(6) . . ?
C33A Ni2A C39A 99.2(8) . . ?
C33A Ni2A Na4A 49.0(8) . . ?
Ni2 C39 Na3 71.04(17) . 2_667 ?
Ni2 C39 Na4 84.7(3) . . ?
Na4 C39 Na3 150.80(19) . 2_667 ?
C40 C39 Ni2 117.2(3) . . ?
C40 C39 Na3 120.1(4) . 2_667 ?
C40 C39 Na4 85.0(3) . . ?
C40 C39 C44 112.1(4) . . ?
C44 C39 Ni2 129.6(3) . . ?
C44 C39 Na3 93.5(3) . 2_667 ?
C44 C39 Na4 89.6(3) . . ?
Na2 C6 H6 89.1 . . ?
C1 C6 Na2 68.12(10) . . ?
C1 C6 H6 118 . . ?
C5 C6 Na2 112.84(15) . . ?
C5 C6 C1 124.1(2) . . ?
C5 C6 H6 118 . . ?
C19 C18 H18 117 . . ?
C17 C18 C19 125.9(2) . . ?
C17 C18 H18 117 . . ?
C42 C43 H43 119.1 . . ?
C42 C43 C44 121.8(4) . . ?
C44 C43 H43 119.1 . . ?
C18 C17 H17 117.2 . . ?
C18 C17 C16 125.7(2) . . ?
C16 C17 H17 117.2 . . ?
Na2 C8 H8A 114.5 . . ?
Na2 C8 H8B 115.1 . . ?
C7 C8 Na2 67.43(12) . . ?
C7 C8 H8A 114.5 . . ?
C7 C8 H8B 115.1 . . ?
C7 C8 C9A 116.9(9) . . ?
C9 C8 Na2 107.4(5) . . ?
C9 C8 C7 127.3(6) . . ?
C9 C8 H8A 114.5 . . ?
C9A C8 Na2 118.9(11) . . ?
C9A C8 H8B 115.1 . . ?
C43 C42 H42 120.5 . . ?
C43 C42 C41 118.9(5) . . ?
C41 C42 H42 120.5 . . ?
C15 C16 H16A 109 . . ?
C15 C16 H16B 109 . . ?
C17 C16 C15 113.01(17) . . ?
C17 C16 H16A 109 . . ?
C17 C16 H16B 109 . . ?
H16A C16 H16B 107.8 . . ?
C6 C5 H5 119.6 . . ?
C4 C5 C6 120.7(2) . . ?
C4 C5 H5 119.6 . . ?
C2 C3 H3 119.8 . . ?
C4 C3 C2 120.4(2) . . ?
C4 C3 H3 119.8 . . ?
Na2 C12 H12 108.4 . . ?
C7 C12 Na2 54.0(4) . . ?
C7 C12 H12 119.3 . . ?
C11 C12 Na2 106.2(7) . . ?
C11 C12 C7 121.4(11) . . ?
C11 C12 H12 119.3 . . ?
O4 C56 H56A 110.5 . . ?
O4 C56 H56B 110.5 . . ?
O4 C56 C55 105.9(4) . . ?
H56A C56 H56B 108.7 . . ?
C55 C56 H56A 110.5 . . ?
C55 C56 H56B 110.5 . . ?
C5 C4 C3 118.4(2) . . ?
C5 C4 H4 120.8 . . ?
C3 C4 H4 120.8 . . ?
C35 C34 H34 118.5 . . ?
C35 C34 C33 123.0(7) . . ?
C33 C34 H34 118.5 . . ?
O2 C25 H25A 110.6 . . ?
O2 C25 H25B 110.6 . . ?
O2 C25 H25C 110.3 . . ?
O2 C25 H25D 110.3 . . ?
O2 C25 C26 105.5(3) . . ?
O2 C25 C26A 107.0(4) . . ?
H25A C25 H25B 108.8 . . ?
H25C C25 H25D 108.6 . . ?
C26 C25 H25A 110.6 . . ?
C26 C25 H25B 110.6 . . ?
C26A C25 H25C 110.3 . . ?
C26A C25 H25D 110.3 . . ?
Na4 C40 H40 105.2 . . ?
C39 C40 Na4 64.7(3) . . ?
C39 C40 H40 117.6 . . ?
C41 C40 Na4 100.6(2) . . ?
C41 C40 C39 124.8(3) . . ?
C41 C40 H40 117.6 . . ?
Ni2 C46 H46 114.9 . . ?
C45 C46 Ni2 67.86(18) . . ?
C45 C46 H46 114.9 . . ?
C45 C46 C47 121.7(3) . . ?
C47 C46 Ni2 114.0(2) . . ?
C47 C46 H46 114.9 . . ?
C8 C9 H9 122 . . ?
C8 C9 C10 116.0(10) . . ?
C10 C9 H9 122 . . ?
Na4 C44 H44 108.4 . . ?
C39 C44 Na4 61.1(3) . . ?
C39 C44 H44 118.2 . . ?
C43 C44 Na4 100.6(4) . . ?
C43 C44 C39 123.6(4) . . ?
C43 C44 H44 118.2 . . ?
C34 C35 H35 118.7 . . ?
C36 C35 C34 122.6(7) . . ?
C36 C35 H35 118.7 . . ?
Ni2 C33 Na3 69.46(13) . . ?
Ni2 C33 Na4 84.10(15) . . ?
Na4 C33 Na3 152.07(19) . . ?
C34 C33 Ni2 125.9(5) . . ?
C34 C33 Na3 93.6(3) . . ?
C34 C33 Na4 94.8(3) . . ?
C38 C33 Ni2 122.1(4) . . ?
C38 C33 Na3 115.7(3) . . ?
C38 C33 Na4 85.6(3) . . ?
C38 C33 C34 111.7(5) . . ?
O5 C57 H57A 110.6 . . ?
O5 C57 H57B 110.6 . . ?
O5 C57 C58 105.6(2) . . ?
H57A C57 H57B 108.8 . . ?
C58 C57 H57A 110.6 . . ?
C58 C57 H57B 110.6 . . ?
Ni2 C45 H45 112.1 . . ?
C46 C45 Ni2 69.03(19) . . ?
C46 C45 H45 112.1 . . ?
C46 C45 C52 122.8(3) . . ?
C52 C45 Ni2 122.2(2) . . ?
C52 C45 H45 112.1 . . ?
O4 C53 H53A 111.2 . . ?
O4 C53 H53B 111.2 . . ?
O4 C53 H53C 108.5 . . ?
O4 C53 H53D 108.5 . . ?
O4 C53 C54 102.9(2) . . ?
H53A C53 H53B 109.1 . . ?
H53C C53 H53D 107.5 . . ?
C54 C53 H53A 111.2 . . ?
C54 C53 H53B 111.2 . . ?
C54A C53 O4 115.2(4) . . ?
C54A C53 H53C 108.5 . . ?
C54A C53 H53D 108.5 . . ?
C42 C41 H41 120.6 . . ?
C40 C41 C42 118.8(4) . . ?
C40 C41 H41 120.6 . . ?
Na4 C38 H38 99.8 . . ?
C33 C38 Na4 64.3(3) . . ?
C33 C38 H38 118 . . ?
C37 C38 Na4 105.9(4) . . ?
C37 C38 C33 124.1(7) . . ?
C37 C38 H38 118 . . ?
C46 C47 H47A 108.1 . . ?
C46 C47 H47B 108.1 . . ?
C46 C47 C48 116.8(3) . . ?
H47A C47 H47B 107.3 . . ?
C48 C47 H47A 108.1 . . ?
C48 C47 H47B 108.1 . . ?
H51A C51 H51B 107.2 . . ?
C52 C51 H51A 108 . . ?
C52 C51 H51B 108 . . ?
C50 C51 H51A 108 . . ?
C50 C51 H51B 108 . . ?
C50 C51 C52 117.2(5) . . ?
C12 C11 H11 119.3 . . ?
C10 C11 C12 121.4(12) . . ?
C10 C11 H11 119.3 . . ?
C9 C10 H10 119.4 . . ?
C11 C10 C9 121.2(12) . . ?
C11 C10 H10 119.4 . . ?
O5 C60 H60A 109.4 . . ?
O5 C60 H60B 109.4 . . ?
O5 C60 H60D 112.5 . . ?
O5 C60 H60C 112.5 . . ?
O5 C60 C59 111.2(3) . . ?
O5 C60 C59A 96.4(5) . . ?
O5 C60 Na4A 39.6(3) . . ?
H60A C60 H60B 108 . . ?
H60D C60 H60C 110 . . ?
C59 C60 H60A 109.4 . . ?
C59 C60 H60B 109.4 . . ?
C59A C60 H60D 112.5 . . ?
C59A C60 H60C 112.5 . . ?
C59A C60 Na4A 101.2(6) . . ?
Na4A C60 H60D 74.5 . . ?
Na4A C60 H60C 139.7 . . ?
C38 C37 H37 119 . . ?
C36 C37 C38 121.9(6) . . ?
C36 C37 H37 119 . . ?
C47 C48 H48A 108.2 . . ?
C47 C48 H48B 108.2 . . ?
H48A C48 H48B 107.3 . . ?
C49 C48 C47 116.5(4) . . ?
C49 C48 H48A 108.2 . . ?
C49 C48 H48B 108.2 . . ?
C45 C52 C51 112.6(4) . . ?
C45 C52 H52A 109.1 . . ?
C45 C52 H52B 109.1 . . ?
C51 C52 H52A 109.1 . . ?
C51 C52 H52B 109.1 . . ?
H52A C52 H52B 107.8 . . ?
O6 C64 H64B 110.7 . . ?
O6 C64 H64A 110.7 . . ?
O6 C64 C63 105.2(4) . . ?
H64B C64 H64A 108.8 . . ?
H64C C64 H64D 106.8 . . ?
C63 C64 H64B 110.7 . . ?
C63 C64 H64A 110.7 . . ?
C63A C64 H64C 107.2 . . ?
C63A C64 H64D 107.2 . . ?
C63A C64 O6A 120.5(12) . . ?
O6A C64 H64C 107.2 . . ?
O6A C64 H64D 107.2 . . ?
C51 C50 H50 115.7 . . ?
C49 C50 C51 128.5(4) . . ?
C49 C50 H50 115.7 . . ?
O3 C32 H32A 110 . . ?
O3 C32 H32B 110 . . ?
O3 C32 H32C 110.8 . . ?
O3 C32 H32D 110.8 . . ?
O3 C32 C31 108.6(4) . . ?
O3 C32 C31A 104.6(4) . . ?
H32A C32 H32B 108.4 . . ?
H32C C32 H32D 108.9 . . ?
C31 C32 H32A 110 . . ?
C31 C32 H32B 110 . . ?
C31A C32 H32C 110.8 . . ?
C31A C32 H32D 110.8 . . ?
C48 C49 H49 116.9 . . ?
C50 C49 C48 126.2(3) . . ?
C50 C49 H49 116.9 . . ?
C64 C63 H63A 110.9 . . ?
C64 C63 H63B 110.9 . . ?
C64 C63 C62 104.1(5) . . ?
H63A C63 H63B 108.9 . . ?
C62 C63 H63A 110.9 . . ?
C62 C63 H63B 110.9 . . ?
C56 C55 H55A 110.8 . . ?
C56 C55 H55B 110.8 . . ?
C56 C55 C54 104.6(4) . . ?
H55A C55 H55B 108.9 . . ?
C54 C55 H55A 110.8 . . ?
C54 C55 H55B 110.8 . . ?
C35 C36 H36 121.7 . . ?
C37 C36 C35 116.7(5) . . ?
C37 C36 H36 121.7 . . ?
C63 C62 H62A 111.2 . . ?
C63 C62 H62B 111.2 . . ?
H62A C62 H62B 109.1 . . ?
H62C C62 H62D 110.1 . . ?
C61 C62 C63 103.0(4) . . ?
C61 C62 H62A 111.2 . . ?
C61 C62 H62B 111.2 . . ?
C61A C62 H62C 112.6 . . ?
C61A C62 H62D 112.6 . . ?
C63A C62 H62C 112.6 . . ?
C63A C62 H62D 112.6 . . ?
C63A C62 C61A 95.9(15) . . ?
O6 C61 C62 102.4(4) . . ?
O6 C61 H61A 111.3 . . ?
O6 C61 H61B 111.3 . . ?
C62 C61 H61A 111.3 . . ?
C62 C61 H61B 111.3 . . ?
H61A C61 H61B 109.2 . . ?
O3 C29 H29A 111.8 . . ?
O3 C29 H29B 111.8 . . ?
O3 C29 H29C 109.7 . . ?
O3 C29 H29D 109.7 . . ?
O3 C29 C30 99.9(4) . . ?
H29A C29 H29B 109.5 . . ?
H29C C29 H29D 108.2 . . ?
C30 C29 H29A 111.8 . . ?
C30 C29 H29B 111.8 . . ?
C30A C29 O3 109.9(4) . . ?
C30A C29 H29C 109.7 . . ?
C30A C29 H29D 109.7 . . ?
C53 C54 C55 104.7(3) . . ?
C53 C54 H54A 110.8 . . ?
C53 C54 H54B 110.8 . . ?
C55 C54 H54A 110.8 . . ?
C55 C54 H54B 110.8 . . ?
H54A C54 H54B 108.9 . . ?
O2 C28 H28D 110.9 . . ?
O2 C28 H28C 110.9 . . ?
O2 C28 H28B 110.5 . . ?
O2 C28 H28A 110.5 . . ?
O2 C28 C27 106.1(3) . . ?
O2 C28 C27A 104.2(5) . . ?
H28D C28 H28C 108.9 . . ?
H28B C28 H28A 108.7 . . ?
C27 C28 H28B 110.5 . . ?
C27 C28 H28A 110.5 . . ?
C27A C28 H28D 110.9 . . ?
C27A C28 H28C 110.9 . . ?
C57 C58 H58A 111.7 . . ?
C57 C58 H58B 111.7 . . ?
C57 C58 H58C 111.5 . . ?
C57 C58 H58D 111.5 . . ?
C57 C58 C59 100.2(3) . . ?
H58A C58 H58B 109.5 . . ?
H58C C58 H58D 109.3 . . ?
C59 C58 H58A 111.7 . . ?
C59 C58 H58B 111.7 . . ?
C59A C58 C57 101.4(5) . . ?
C59A C58 H58C 111.5 . . ?
C59A C58 H58D 111.5 . . ?
C29 C30 H30A 111 . . ?
C29 C30 H30B 111 . . ?
H30A C30 H30B 109 . . ?
C31 C30 C29 103.7(8) . . ?
C31 C30 H30A 111 . . ?
C31 C30 H30B 111 . . ?
C28 C27 H27A 110.5 . . ?
C28 C27 H27B 110.5 . . ?
C28 C27 C26 106.0(5) . . ?
H27A C27 H27B 108.7 . . ?
C26 C27 H27A 110.5 . . ?
C26 C27 H27B 110.5 . . ?
O1 C21 H21A 111.6 . . ?
O1 C21 H21B 111.6 . . ?
O1 C21 C22 100.9(4) . . ?
H21A C21 H21B 109.4 . . ?
C22 C21 H21A 111.6 . . ?
C22 C21 H21B 111.6 . . ?
C60 C59 C58 98.2(4) . . ?
C60 C59 H59A 112.1 . . ?
C60 C59 H59B 112.1 . . ?
C58 C59 H59A 112.1 . . ?
C58 C59 H59B 112.1 . . ?
H59A C59 H59B 109.8 . . ?
C25 C26 C27 100.7(4) . . ?
C25 C26 H26A 111.6 . . ?
C25 C26 H26B 111.6 . . ?
C27 C26 H26A 111.6 . . ?
C27 C26 H26B 111.6 . . ?
H26A C26 H26B 109.4 . . ?
O1 C24 H24A 110.5 . . ?
O1 C24 H24B 110.5 . . ?
O1 C24 C23 106.1(4) . . ?
H24A C24 H24B 108.7 . . ?
C23 C24 H24A 110.5 . . ?
C23 C24 H24B 110.5 . . ?
C21 C22 H22A 110.9 . . ?
C21 C22 H22B 110.9 . . ?
H22A C22 H22B 108.9 . . ?
C23 C22 C21 104.4(5) . . ?
C23 C22 H22A 110.9 . . ?
C23 C22 H22B 110.9 . . ?
H23A C23A H23B 109.1 . . ?
C22A C23A H23A 111.2 . . ?
C22A C23A H23B 111.2 . . ?
C22A C23A C24A 102.8(7) . . ?
C24A C23A H23A 111.2 . . ?
C24A C23A H23B 111.2 . . ?
C32 C31 H31A 109.9 . . ?
C32 C31 H31B 109.9 . . ?
C30 C31 C32 109.0(8) . . ?
C30 C31 H31A 109.9 . . ?
C30 C31 H31B 109.9 . . ?
H31A C31 H31B 108.3 . . ?
Ni2A C45A H45A 114.2 2_667 . ?
C52A C45A H45A 114.2 . . ?
C46A C45A H45A 114.2 . . ?
C46A C45A C52A 121.6(11) . . ?
C49A C50A H50A 117.6 . . ?
C49A C50A C51A 124.9(15) . . ?
C51A C50A H50A 117.6 . . ?
H47C C47A H47D 107.7 . . ?
C46A C47A H47C 108.9 . . ?
C46A C47A H47D 108.9 . . ?
C46A C47A C48A 113.5(14) . . ?
C48A C47A H47C 108.9 . . ?
C48A C47A H47D 108.9 . . ?
C45A C52A H52C 109.5 . . ?
C45A C52A H52D 109.5 . . ?
C45A C52A C51A 110.5(15) . . ?
H52C C52A H52D 108.1 . . ?
C51A C52A H52C 109.5 . . ?
C51A C52A H52D 109.5 . . ?
C50A C49A H49A 116.5 . . ?
C50A C49A C48A 127.0(16) . . ?
C48A C49A H49A 116.5 . . ?
Ni2A C46A H46A 111.9 2_667 . ?
C45A C46A C47A 127.5(13) . . ?
C45A C46A H46A 111.9 . . ?
C47A C46A H46A 111.9 . . ?
C47A C48A H48C 109.4 . . ?
C47A C48A H48D 109.4 . . ?
C49A C48A C47A 111.3(15) . . ?
C49A C48A H48C 109.4 . . ?
C49A C48A H48D 109.4 . . ?
H48C C48A H48D 108 . . ?
H55C C55A H55D 109.1 . . ?
C54A C55A H55C 111.2 . . ?
C54A C55A H55D 111.2 . . ?
C54A C55A C56A 102.7(13) . . ?
C56A C55A H55C 111.2 . . ?
C56A C55A H55D 111.2 . . ?
C53 C54A C55A 101.5(6) . . ?
C53 C54A H54C 111.5 . . ?
C53 C54A H54D 111.5 . . ?
C55A C54A H54C 111.5 . . ?
C55A C54A H54D 111.5 . . ?
H54C C54A H54D 109.3 . . ?
C25 C26A H26C 110.2 . . ?
C25 C26A H26D 110.2 . . ?
H26C C26A H26D 108.5 . . ?
C27A C26A C25 107.7(7) . . ?
C27A C26A H26C 110.2 . . ?
C27A C26A H26D 110.2 . . ?
C60 C59A H59C 110.1 . . ?
C60 C59A H59D 110.1 . . ?
C58 C59A C60 108.0(7) . . ?
C58 C59A H59C 110.1 . . ?
C58 C59A H59D 110.1 . . ?
H59C C59A H59D 108.4 . . ?
C29 C30A H30C 110.5 . . ?
C29 C30A H30D 110.5 . . ?
C29 C30A C31A 106.3(5) . . ?
H30C C30A H30D 108.7 . . ?
C31A C30A H30C 110.5 . . ?
C31A C30A H30D 110.5 . . ?
C32 C31A C30A 107.4(6) . . ?
C32 C31A H31C 110.2 . . ?
C32 C31A H31D 110.2 . . ?
C30A C31A H31C 110.2 . . ?
C30A C31A H31D 110.2 . . ?
H31C C31A H31D 108.5 . . ?
C24 C23 H23C 110.8 . . ?
C24 C23 H23D 110.8 . . ?
C22 C23 C24 104.7(4) . . ?
C22 C23 H23C 110.8 . . ?
C22 C23 H23D 110.8 . . ?
H23C C23 H23D 108.9 . . ?
C23A C22A H22C 111.6 . . ?
C23A C22A H22D 111.6 . . ?
C23A C22A C21A 101.0(7) . . ?
H22C C22A H22D 109.4 . . ?
C21A C22A H22C 111.6 . . ?
C21A C22A H22D 111.6 . . ?
C23A C24A H24C 110.4 . . ?
C23A C24A H24D 110.4 . . ?
H24C C24A H24D 108.6 . . ?
O1A C24A C23A 106.5(9) . . ?
O1A C24A H24C 110.4 . . ?
O1A C24A H24D 110.4 . . ?
C22A C21A H21C 110.5 . . ?
C22A C21A H21D 110.5 . . ?
H21C C21A H21D 108.7 . . ?
O1A C21A C22A 106.0(8) . . ?
O1A C21A H21C 110.5 . . ?
O1A C21A H21D 110.5 . . ?
C8 C9A H9A 115.1 . . ?
C10A C9A C8 129.8(19) . . ?
C10A C9A H9A 115.1 . . ?
C9A C10A H10A 123 . . ?
C9A C10A C11A 113.9(18) . . ?
C11A C10A H10A 123 . . ?
C10A C11A H11A 120.6 . . ?
C12A C11A C10A 118.7(14) . . ?
C12A C11A H11A 120.6 . . ?
C7 C12A C11A 128.3(14) . . ?
C7 C12A H12A 115.9 . . ?
C11A C12A H12A 115.9 . . ?
Na3 C40A H40A 72.4 2_667 . ?
C41A C40A H40A 118.6 . . ?
C41A C40A Na4A 98.1(17) . . ?
C39A C40A H40A 118.6 . . ?
C39A C40A C41A 123(2) . . ?
C39A C40A Na4A 73.9(14) . . ?
Na4A C40A H40A 98.2 . . ?
C40A C41A H41A 117.8 . . ?
C42A C41A C40A 124(2) . . ?
C42A C41A H41A 117.8 . . ?
C41A C42A H42A 124.1 . . ?
C41A C42A C43A 112(2) . . ?
C43A C42A H42A 124.1 . . ?
C42A C43A H43A 119.6 . . ?
C44A C43A C42A 120.8(18) . . ?
C44A C43A H43A 119.6 . . ?
C43A C44A H44A 118.3 . . ?
C43A C44A C39A 123.3(15) . . ?
C43A C44A Na4A 95.2(14) . . ?
C39A C44A H44A 118.3 . . ?
C39A C44A Na4A 57.7(8) . . ?
Na4A C44A H44A 117.9 . . ?
C40A C39A Ni2A 130.8(14) . . ?
C40A C39A C44A 116.6(15) . . ?
C44A C39A Ni2A 112.1(9) . . ?
C28 C27A H27C 111.4 . . ?
C28 C27A H27D 111.4 . . ?
C26A C27A C28 102.0(7) . . ?
C26A C27A H27C 111.4 . . ?
C26A C27A H27D 111.4 . . ?
H27C C27A H27D 109.2 . . ?
C24A O1A Na1 125.6(7) . . ?
C24A O1A C21A 109.6(9) . . ?
C21A O1A Na1 124.7(6) . . ?
O5 Na4A Ni2A 137.5(5) . . ?
O5 Na4A C60 23.92(18) . . ?
O5 Na4A C40A 132.6(9) . . ?
O5 Na4A C44A 102.7(6) . . ?
O5 Na4A C39A 129.5(7) . . ?
O5 Na4A C33A 126.1(8) . . ?
O5 Na4A C38A 131.5(9) . . ?
O5 Na4A O6A 90.9(8) . . ?
C60 Na4A Ni2A 120.8(3) . . ?
C40A Na4A Ni2A 60.1(7) . . ?
C40A Na4A C60 149.3(8) . . ?
C40A Na4A C44A 48.4(7) . . ?
C44A Na4A Ni2A 51.7(3) . . ?
C44A Na4A C60 105.5(5) . . ?
C39A Na4A Ni2A 35.9(4) . . ?
C39A Na4A C60 130.6(6) . . ?
C39A Na4A C40A 30.8(7) . . ?
C39A Na4A C44A 26.9(4) . . ?
C39A Na4A C38A 88.2(8) . . ?
C33A Na4A Ni2A 35.4(5) . . ?
C33A Na4A C60 102.4(7) . . ?
C33A Na4A C40A 91.6(9) . . ?
C33A Na4A C44A 83.9(6) . . ?
C33A Na4A C39A 71.2(7) . . ?
C33A Na4A C38A 29.6(6) . . ?
C38A Na4A Ni2A 56.9(6) . . ?
C38A Na4A C60 110.0(7) . . ?
C38A Na4A C40A 95.7(9) . . ?
C38A Na4A C44A 108.5(8) . . ?
O6A Na4A Ni2A 131.5(9) . . ?
O6A Na4A C60 104.0(8) . . ?
O6A Na4A C40A 90.9(10) . . ?
O6A Na4A C44A 134.5(9) . . ?
O6A Na4A C39A 121.1(9) . . ?
O6A Na4A C33A 122.1(10) . . ?
O6A Na4A C38A 92.7(9) . . ?
O4 C56A C55A 96.7(16) . . ?
O4 C56A H56C 112.4 . . ?
O4 C56A H56D 112.4 . . ?
C55A C56A H56C 112.4 . . ?
C55A C56A H56D 112.4 . . ?
H56C C56A H56D 110 . . ?
C33A C34A H34A 125.1 . . ?
C35A C34A H34A 125.1 . . ?
C35A C34A C33A 110(3) . . ?
Ni2A C33A Na3 62.8(7) . . ?
Ni2A C33A Na4A 95.6(9) . . ?
Na4A C33A Na3 129.1(8) . . ?
C34A C33A Na3 131(2) . . ?
C34A C33A Ni2A 109.7(17) . . ?
C34A C33A Na4A 99(2) . . ?
C38A C33A Na3 79.7(14) . . ?
C38A C33A Ni2A 124.9(19) . . ?
C38A C33A Na4A 77.4(14) . . ?
C38A C33A C34A 125(2) . . ?
Na3 C38A H38A 60.9 . . ?
Na4A C38A Na3 124.5(10) . . ?
Na4A C38A H38A 98.2 . . ?
C33A C38A Na3 74.8(16) . . ?
C33A C38A Na4A 73.0(13) . . ?
C33A C38A H38A 118.3 . . ?
C33A C38A C37A 123.3(18) . . ?
C37A C38A Na3 136.4(13) . . ?
C37A C38A Na4A 99.0(13) . . ?
C37A C38A H38A 118.3 . . ?
C38A C37A H37A 122.7 . . ?
C38A C37A C36A 114.5(19) . . ?
C36A C37A H37A 122.7 . . ?
C37A C36A H36A 121.2 . . ?
C35A C36A C37A 118(3) . . ?
C35A C36A H36A 121.2 . . ?
C34A C35A C36A 129(4) . . ?
C34A C35A H35A 115.6 . . ?
C36A C35A H35A 115.6 . . ?
C50A C51A H51C 109.1 . . ?
C50A C51A H51D 109.1 . . ?
C52A C51A C50A 112.3(17) . . ?
C52A C51A H51C 109.1 . . ?
C52A C51A H51D 109.1 . . ?
H51C C51A H51D 107.9 . . ?
C62 C61A H61C 109.5 . . ?
C62 C61A H61D 109.5 . . ?
C62 C61A O6A 110.9(17) . . ?
H61C C61A H61D 108 . . ?
O6A C61A H61C 109.5 . . ?
O6A C61A H61D 109.5 . . ?
C64 C63A H63D 112 . . ?
C64 C63A H63C 112 . . ?
C62 C63A C64 99.0(15) . . ?
C62 C63A H63D 112 . . ?
C62 C63A H63C 112 . . ?
H63D C63A H63C 109.7 . . ?
C64 O6A Na4A 150.9(14) . . ?
C61A O6A C64 72.8(12) . . ?
C61A O6A Na4A 134.6(17) . . ?

loop_
_geom_bond_atom_site_label_1
_geom_bond_atom_site_label_2
_geom_bond_distance
_geom_bond_site_symmetry_2
_geom_bond_publ_flag
Ni1 Na1 2.7879(8) 2_566 ?
Ni1 Na1 2.9197(7) . ?
Ni1 Na2 2.9371(9) . ?
Ni1 C1 1.9626(19) . ?
Ni1 C14 1.9600(19) . ?
Ni1 C13 1.9635(19) . ?
Ni1 C7 1.9594(19) . ?
Ni2 Na3 2.8252(9) 2_667 ?
Ni2 Na3 2.7998(8) . ?
Ni2 Na4 3.065(3) . ?
Ni2 C39 1.956(5) . ?
Ni2 C46 1.974(4) . ?
Ni2 C33 1.959(4) . ?
Ni2 C45 1.958(3) . ?
Na1 Na1 3.7356(14) 2_566 ?
Na1 C1 2.7048(19) . ?
Na1 C14 2.794(2) . ?
Na1 O1 2.323(5) . ?
Na1 C13 2.941(2) 2_566 ?
Na1 C7 2.888(2) 2_566 ?
Na1 C2 3.004(2) . ?
Na1 C12A 2.95(2) 2_566 ?
Na1 O1A 2.202(11) . ?
Na3 O4 2.2841(16) . ?
Na3 Ni2A 2.7258(19) . ?
Na3 Ni2A 2.924(2) 2_667 ?
Na3 C39 2.771(7) 2_667 ?
Na3 C46 2.746(4) . ?
Na3 C33 2.802(4) . ?
Na3 C45 2.789(3) 2_667 ?
Na3 C45A 2.787(11) 2_667 ?
Na3 C46A 2.745(18) . ?
Na3 C39A 2.760(16) 2_667 ?
Na4 O5 2.300(3) . ?
Na4 O6 2.285(4) . ?
Na4 C39 2.547(8) . ?
Na4 C34 3.044(7) . ?
Na4 C40 2.808(4) . ?
Na4 C44 2.909(5) . ?
Na4 C33 2.567(5) . ?
Na4 C38 2.840(6) . ?
Na2 O2 2.251(2) . ?
Na2 O3 2.302(2) . ?
Na2 C1 2.6033(18) . ?
Na2 C7 2.545(2) . ?
Na2 C6 2.774(2) . ?
Na2 C8 2.726(3) . ?
Na2 C12 3.117(13) . ?
O4 C56 1.430(8) . ?
O4 C53 1.432(3) . ?
O4 C56A 1.50(3) . ?
O5 C57 1.443(3) . ?
O5 C60 1.417(3) . ?
O5 Na4A 2.230(16) . ?
O6 C64 1.399(6) . ?
O6 C61 1.393(7) . ?
O2 C25 1.424(3) . ?
O2 C28 1.403(4) . ?
O3 C32 1.428(3) . ?
O3 C29 1.427(4) . ?
C1 C2 1.420(3) . ?
C1 C6 1.422(3) . ?
C14 H14 1 . ?
C14 C13 1.447(3) . ?
C14 C15 1.519(3) . ?
O1 C21 1.410(7) . ?
O1 C24 1.438(6) . ?
C13 H13 1 . ?
C13 C20 1.524(3) . ?
C7 C8 1.426(3) . ?
C7 C12 1.491(15) . ?
C7 C12A 1.30(2) . ?
C20 H20A 0.99 . ?
C20 H20B 0.99 . ?
C20 C19 1.554(3) . ?
C2 H2 0.95 . ?
C2 C3 1.394(3) . ?
C19 H19A 0.99 . ?
C19 H19B 0.99 . ?
C19 C18 1.501(3) . ?
C15 H15A 0.99 . ?
C15 H15B 0.99 . ?
C15 C16 1.551(3) . ?
Ni2A C45A 1.941(15) 2_667 ?
Ni2A C46A 1.98(2) 2_667 ?
Ni2A C39A 1.999(14) . ?
Ni2A Na4A 3.403(14) . ?
Ni2A C33A 1.98(2) . ?
C39 C40 1.421(5) . ?
C39 C44 1.421(6) . ?
C6 H6 0.95 . ?
C6 C5 1.390(3) . ?
C18 H18 0.95 . ?
C18 C17 1.322(3) . ?
C43 H43 0.95 . ?
C43 C42 1.334(10) . ?
C43 C44 1.401(6) . ?
C17 H17 0.95 . ?
C17 C16 1.500(3) . ?
C8 H8A 1 . ?
C8 H8B 1 . ?
C8 C9 1.365(14) . ?
C8 C9A 1.45(2) . ?
C42 H42 0.95 . ?
C42 C41 1.419(6) . ?
C16 H16A 0.99 . ?
C16 H16B 0.99 . ?
C5 H5 0.95 . ?
C5 C4 1.378(4) . ?
C3 H3 0.95 . ?
C3 C4 1.378(3) . ?
C12 H12 0.95 . ?
C12 C11 1.391(17) . ?
C56 H56A 0.99 . ?
C56 H56B 0.99 . ?
C56 C55 1.497(8) . ?
C4 H4 0.95 . ?
C34 H34 0.95 . ?
C34 C35 1.391(12) . ?
C34 C33 1.437(7) . ?
C25 H25A 0.99 . ?
C25 H25B 0.99 . ?
C25 H25C 0.99 . ?
C25 H25D 0.99 . ?
C25 C26 1.449(5) . ?
C25 C26A 1.480(8) . ?
C40 H40 0.95 . ?
C40 C41 1.395(4) . ?
C46 H46 1 . ?
C46 C45 1.444(5) . ?
C46 C47 1.522(5) . ?
C9 H9 0.95 . ?
C9 C10 1.46(2) . ?
C44 H44 0.95 . ?
C35 H35 0.95 . ?
C35 C36 1.380(10) . ?
C33 C38 1.430(6) . ?
C57 H57A 0.99 . ?
C57 H57B 0.99 . ?
C57 C58 1.477(5) . ?
C45 H45 1 . ?
C45 C52 1.507(4) . ?
C53 H53A 0.99 . ?
C53 H53B 0.99 . ?
C53 H53C 0.99 . ?
C53 H53D 0.99 . ?
C53 C54 1.489(4) . ?
C53 C54A 1.371(9) . ?
C41 H41 0.95 . ?
C38 H38 0.95 . ?
C38 C37 1.391(7) . ?
C47 H47A 0.99 . ?
C47 H47B 0.99 . ?
C47 C48 1.558(5) . ?
C51 H51A 0.99 . ?
C51 H51B 0.99 . ?
C51 C52 1.551(7) . ?
C51 C50 1.496(8) . ?
C11 H11 0.95 . ?
C11 C10 1.355(18) . ?
C10 H10 0.95 . ?
C60 H60A 0.99 . ?
C60 H60B 0.99 . ?
C60 H60D 0.99 . ?
C60 H60C 0.99 . ?
C60 C59 1.472(5) . ?
C60 C59A 1.467(10) . ?
C60 Na4A 3.130(16) . ?
C37 H37 0.95 . ?
C37 C36 1.374(9) . ?
C48 H48A 0.99 . ?
C48 H48B 0.99 . ?
C48 C49 1.489(6) . ?
C52 H52A 0.99 . ?
C52 H52B 0.99 . ?
C64 H64B 0.99 . ?
C64 H64A 0.99 . ?
C64 H64C 0.99 . ?
C64 H64D 0.99 . ?
C64 C63 1.502(9) . ?
C64 C63A 1.61(3) . ?
C64 O6A 1.72(2) . ?
C50 H50 0.95 . ?
C50 C49 1.311(5) . ?
C32 H32A 0.99 . ?
C32 H32B 0.99 . ?
C32 H32C 0.99 . ?
C32 H32D 0.99 . ?
C32 C31 1.474(9) . ?
C32 C31A 1.445(8) . ?
C49 H49 0.95 . ?
C63 H63A 0.99 . ?
C63 H63B 0.99 . ?
C63 C62 1.510(8) . ?
C55 H55A 0.99 . ?
C55 H55B 0.99 . ?
C55 C54 1.523(4) . ?
C36 H36 0.95 . ?
C62 H62A 0.99 . ?
C62 H62B 0.99 . ?
C62 H62C 0.99 . ?
C62 H62D 0.99 . ?
C62 C61 1.493(6) . ?
C62 C61A 1.63(3) . ?
C62 C63A 1.51(3) . ?
C61 H61A 0.99 . ?
C61 H61B 0.99 . ?
C29 H29A 0.99 . ?
C29 H29B 0.99 . ?
C29 H29C 0.99 . ?
C29 H29D 0.99 . ?
C29 C30 1.715(15) . ?
C29 C30A 1.353(8) . ?
C54 H54A 0.99 . ?
C54 H54B 0.99 . ?
C28 H28D 0.99 . ?
C28 H28C 0.99 . ?
C28 H28B 0.99 . ?
C28 H28A 0.99 . ?
C28 C27 1.457(7) . ?
C28 C27A 1.691(13) . ?
C58 H58A 0.99 . ?
C58 H58B 0.99 . ?
C58 H58C 0.99 . ?
C58 H58D 0.99 . ?
C58 C59 1.631(7) . ?
C58 C59A 1.435(13) . ?
C30 H30A 0.99 . ?
C30 H30B 0.99 . ?
C30 C31 1.411(13) . ?
C27 H27A 0.99 . ?
C27 H27B 0.99 . ?
C27 C26 1.534(7) . ?
C21 H21A 0.99 . ?
C21 H21B 0.99 . ?
C21 C22 1.562(8) . ?
C59 H59A 0.99 . ?
C59 H59B 0.99 . ?
C26 H26A 0.99 . ?
C26 H26B 0.99 . ?
C24 H24A 0.99 . ?
C24 H24B 0.99 . ?
C24 C23 1.509(8) . ?
C22 H22A 0.99 . ?
C22 H22B 0.99 . ?
C22 C23 1.467(9) . ?
C23A H23A 0.99 . ?
C23A H23B 0.99 . ?
C23A C22A 1.475(12) . ?
C23A C24A 1.532(13) . ?
C31 H31A 0.99 . ?
C31 H31B 0.99 . ?
C45A H45A 1 . ?
C45A C52A 1.532(18) . ?
C45A C46A 1.45(2) . ?
C50A H50A 0.95 . ?
C50A C49A 1.26(2) . ?
C50A C51A 1.58(3) . ?
C47A H47C 0.99 . ?
C47A H47D 0.99 . ?
C47A C46A 1.50(2) . ?
C47A C48A 1.59(2) . ?
C52A H52C 0.99 . ?
C52A H52D 0.99 . ?
C52A C51A 1.53(3) . ?
C49A H49A 0.95 . ?
C49A C48A 1.48(2) . ?
C46A H46A 1 . ?
C48A H48C 0.99 . ?
C48A H48D 0.99 . ?
C55A H55C 0.99 . ?
C55A H55D 0.99 . ?
C55A C54A 1.522(12) . ?
C55A C56A 1.57(3) . ?
C54A H54C 0.99 . ?
C54A H54D 0.99 . ?
C26A H26C 0.99 . ?
C26A H26D 0.99 . ?
C26A C27A 1.446(14) . ?
C59A H59C 0.99 . ?
C59A H59D 0.99 . ?
C30A H30C 0.99 . ?
C30A H30D 0.99 . ?
C30A C31A 1.464(10) . ?
C31A H31C 0.99 . ?
C31A H31D 0.99 . ?
C23 H23C 0.99 . ?
C23 H23D 0.99 . ?
C22A H22C 0.99 . ?
C22A H22D 0.99 . ?
C22A C21A 1.512(13) . ?
C24A H24C 0.99 . ?
C24A H24D 0.99 . ?
C24A O1A 1.397(12) . ?
C21A H21C 0.99 . ?
C21A H21D 0.99 . ?
C21A O1A 1.398(14) . ?
C9A H9A 0.95 . ?
C9A C10A 1.20(3) . ?
C10A H10A 0.95 . ?
C10A C11A 1.41(2) . ?
C11A H11A 0.95 . ?
C11A C12A 1.40(2) . ?
C12A H12A 0.95 . ?
C40A H40A 0.95 . ?
C40A C41A 1.42(3) . ?
C40A C39A 1.40(3) . ?
C40A Na4A 2.64(4) . ?
C41A H41A 0.95 . ?
C41A C42A 1.33(3) . ?
C42A H42A 0.95 . ?
C42A C43A 1.63(4) . ?
C43A H43A 0.95 . ?
C43A C44A 1.31(3) . ?
C44A H44A 0.95 . ?
C44A C39A 1.406(17) . ?
C44A Na4A 3.09(2) . ?
C27A H27C 0.99 . ?
C27A H27D 0.99 . ?
Na4A C33A 2.58(3) . ?
Na4A C38A 2.63(2) . ?
Na4A O6A 2.265(19) . ?
C56A H56C 0.99 . ?
C56A H56D 0.99 . ?
C34A H34A 0.95 . ?
C34A C33A 1.45(5) . ?
C34A C35A 1.37(4) . ?
C33A C38A 1.33(3) . ?
C38A H38A 0.95 . ?
C38A C37A 1.43(3) . ?
C37A H37A 0.95 . ?
C37A C36A 1.44(3) . ?
C36A H36A 0.95 . ?
C36A C35A 1.42(3) . ?
C35A H35A 0.95 . ?
C51A H51C 0.99 . ?
C51A H51D 0.99 . ?
C61A H61C 0.99 . ?
C61A H61D 0.99 . ?
C61A O6A 1.71(3) . ?
C63A H63D 0.99 . ?
C63A H63C 0.99 . ?

loop_
_geom_torsion_atom_site_label_1
_geom_torsion_atom_site_label_2
_geom_torsion_atom_site_label_3
_geom_torsion_atom_site_label_4
_geom_torsion
_geom_torsion_site_symmetry_1
_geom_torsion_site_symmetry_2
_geom_torsion_site_symmetry_3
_geom_torsion_site_symmetry_4
_geom_torsion_publ_flag
Ni1 C1 C2 Na1 70.60(12) . . . . ?
Ni1 C1 C2 C3 -175.65(17) . . . . ?
Ni1 C1 C6 Na2 70.59(12) . . . . ?
Ni1 C1 C6 C5 174.08(17) . . . . ?
Ni1 C14 C13 C20 109.32(18) . . . . ?
Ni1 C14 C15 C16 -151.42(14) . . . . ?
Ni1 C13 C20 C19 148.24(14) . . . . ?
Ni1 C7 C8 Na2 -72.87(13) . . . . ?
Ni1 C7 C8 C9 -168.0(8) . . . . ?
Ni1 C7 C8 C9A 175.1(12) . . . . ?
Ni1 C7 C12 Na2 83.4(4) . . . . ?
Ni1 C7 C12 C11 171.1(6) . . . . ?
Ni1 C7 C12A C11A -180.0(13) . . . . ?
Ni2 C39 C40 Na4 81.4(4) . . . . ?
Ni2 C39 C40 C41 166.8(3) . . . . ?
Ni2 C39 C44 Na4 -82.8(5) . . . . ?
Ni2 C39 C44 C43 -166.2(5) . . . . ?
Ni2 C46 C45 C52 -115.6(3) . . . . ?
Ni2 C46 C47 C48 131.2(3) . . . . ?
Ni2 C33 C38 Na4 -80.2(3) . . . . ?
Ni2 C33 C38 C37 -172.6(4) . . . . ?
Ni2 C45 C52 C51 -170.3(3) . . . . ?
Na1 C1 C2 C3 113.8(2) . . . . ?
Na1 C1 C6 Na2 157.99(11) . . . . ?
Na1 C1 C6 C5 -98.5(2) . . . . ?
Na1 O1 C21 C22 102.1(5) . . . . ?
Na1 O1 C24 C23 -104.2(5) . . . . ?
Na1 C7 C8 Na2 -156.85(16) 2_566 . . . ?
Na1 C7 C8 C9 108.0(8) 2_566 . . . ?
Na1 C7 C8 C9A 91.1(12) 2_566 . . . ?
Na1 C7 C12 Na2 145.16(11) 2_566 . . . ?
Na1 C7 C12 C11 -127.1(8) 2_566 . . . ?
Na1 C7 C12A C11A -128.8(15) 2_566 . . . ?
Na1 C2 C3 C4 81.2(3) . . . . ?
Na3 O4 C56 C55 121.1(3) . . . . ?
Na3 O4 C53 C54 -114.1(2) . . . . ?
Na3 O4 C53 C54A -159.0(5) . . . . ?
Na3 O4 C56A C55A 175.3(7) . . . . ?
Na3 C39 C40 Na4 164.3(4) 2_667 . . . ?
Na3 C39 C40 C41 -110.3(3) 2_667 . . . ?
Na3 C39 C44 Na4 -151.0(2) 2_667 . . . ?
Na3 C39 C44 C43 125.6(5) 2_667 . . . ?
Na3 C33 C38 Na4 -161.1(3) . . . . ?
Na3 C33 C38 C37 106.5(5) . . . . ?
Na3 C40A C41A C42A -93(3) 2_667 . . . ?
Na3 C40A C39A Ni2A -62.4(16) 2_667 . . . ?
Na3 C40A C39A C44A 126.7(14) 2_667 . . . ?
Na3 C33A C38A Na4A -134.2(7) . . . . ?
Na3 C33A C38A C37A 136.0(19) . . . . ?
Na3 C38A C37A C36A 101(2) . . . . ?
Na4 O5 C57 C58 -127.8(2) . . . . ?
Na4 O5 C60 C59 153.5(3) . . . . ?
Na4 O6 C64 C63 179.1(4) . . . . ?
Na4 O6 C61 C62 160.8(3) . . . . ?
Na4 C39 C40 C41 85.4(4) . . . . ?
Na4 C39 C44 C43 -83.4(5) . . . . ?
Na4 C40 C41 C42 68.0(5) . . . . ?
Na4 C33 C38 C37 -92.4(5) . . . . ?
Na4 C38 C37 C36 -70.7(6) . . . . ?
Na2 O2 C25 C26 -177.8(2) . . . . ?
Na2 O2 C25 C26A -114.2(4) . . . . ?
Na2 O2 C28 C27 162.6(4) . . . . ?
Na2 O2 C28 C27A 129.6(5) . . . . ?
Na2 O3 C32 C31 -122.6(5) . . . . ?
Na2 O3 C32 C31A -162.7(6) . . . . ?
Na2 O3 C29 C30 122.3(4) . . . . ?
Na2 O3 C29 C30A 151.1(4) . . . . ?
Na2 C1 C2 Na1 158.35(11) . . . . ?
Na2 C1 C2 C3 -87.9(2) . . . . ?
Na2 C1 C6 C5 103.5(2) . . . . ?
Na2 C7 C8 C9 -95.2(8) . . . . ?
Na2 C7 C8 C9A -112.0(12) . . . . ?
Na2 C7 C12 C11 87.7(8) . . . . ?
Na2 C7 C12A C11A 86.6(15) . . . . ?
Na2 C6 C5 C4 79.7(2) . . . . ?
Na2 C8 C9 C10 -78.6(9) . . . . ?
Na2 C8 C9A C10A -71(2) . . . . ?
Na2 C12 C11 C10 54.7(9) . . . . ?
O4 C56 C55 C54 8.6(5) . . . . ?
O4 C53 C54 C55 -32.1(3) . . . . ?
O4 C53 C54A C55A -4.8(8) . . . . ?
O5 C57 C58 C59 -39.3(4) . . . . ?
O5 C57 C58 C59A 3.6(6) . . . . ?
O5 C60 C59 C58 -25.1(4) . . . . ?
O5 C60 C59A C58 45.0(8) . . . . ?
O6 C64 C63 C62 8.7(5) . . . . ?
O2 C25 C26 C27 34.8(4) . . . . ?
O2 C25 C26A C27A -30.8(8) . . . . ?
O2 C28 C27 C26 9.7(6) . . . . ?
O2 C28 C27A C26A 1.5(9) . . . . ?
O3 C32 C31 C30 -14.3(8) . . . . ?
O3 C32 C31A C30A 16.5(9) . . . . ?
O3 C29 C30 C31 22.3(7) . . . . ?
O3 C29 C30A C31A 12.9(7) . . . . ?
C1 C2 C3 C4 2.0(4) . . . . ?
C1 C6 C5 C4 1.4(4) . . . . ?
C14 C13 C20 C19 67.1(2) . . . . ?
C14 C15 C16 C17 100.9(2) . . . . ?
O1 C21 C22 C23 35.7(8) . . . . ?
O1 C24 C23 C22 -10.4(7) . . . . ?
C13 C14 C15 C16 -70.9(2) . . . . ?
C13 C20 C19 C18 -102.9(2) . . . . ?
C7 C8 C9 C10 -4.1(12) . . . . ?
C7 C8 C9A C10A 7(3) . . . . ?
C7 C12 C11 C10 -2.6(13) . . . . ?
C20 C19 C18 C17 75.9(3) . . . . ?
C2 C1 C6 Na2 -104.66(15) . . . . ?
C2 C1 C6 C5 -1.2(3) . . . . ?
C2 C3 C4 C5 -1.7(4) . . . . ?
C19 C18 C17 C16 -0.4(4) . . . . ?
C15 C14 C13 Ni1 -106.75(18) . . . . ?
C15 C14 C13 C20 2.6(3) . . . . ?
Ni2A C45A C52A C51A 153.4(12) 2_667 . . . ?
Ni2A C45A C46A C47A -110(2) 2_667 . . . ?
Ni2A C33A C38A Na3 46.1(16) . . . . ?
Ni2A C33A C38A Na4A -88.1(17) . . . . ?
Ni2A C33A C38A C37A -177.8(16) . . . . ?
C39 C40 C41 C42 1.6(7) . . . . ?
C6 C1 C2 Na1 -114.29(15) . . . . ?
C6 C1 C2 C3 -0.5(3) . . . . ?
C6 C5 C4 C3 0.1(4) . . . . ?
C18 C17 C16 C15 -72.9(3) . . . . ?
C43 C42 C41 C40 0.4(11) . . . . ?
C8 C7 C12 Na2 -83.8(3) . . . . ?
C8 C7 C12 C11 3.8(10) . . . . ?
C8 C7 C12A C11A -2.5(16) . . . . ?
C8 C9 C10 C11 5.5(13) . . . . ?
C8 C9A C10A C11A -5(3) . . . . ?
C42 C43 C44 Na4 -61.6(8) . . . . ?
C42 C43 C44 C39 0.7(11) . . . . ?
C12 C7 C8 Na2 94.8(6) . . . . ?
C12 C7 C8 C9 -0.3(8) . . . . ?
C12 C11 C10 C9 -2.3(12) . . . . ?
C56 O4 C53 C54 39.1(3) . . . . ?
C56 C55 C54 C53 14.4(4) . . . . ?
C34 C35 C36 C37 1.5(10) . . . . ?
C34 C33 C38 Na4 93.4(4) . . . . ?
C34 C33 C38 C37 1.0(7) . . . . ?
C25 O2 C28 C27 12.7(5) . . . . ?
C25 O2 C28 C27A -20.3(6) . . . . ?
C25 C26A C27A C28 17.0(9) . . . . ?
C40 C39 C44 Na4 84.5(5) . . . . ?
C40 C39 C44 C43 1.1(8) . . . . ?
C46 C45 C52 C51 -85.8(4) . . . . ?
C46 C47 C48 C49 28.5(5) . . . . ?
C44 C39 C40 Na4 -87.6(5) . . . . ?
C44 C39 C40 C41 -2.2(7) . . . . ?
C44 C43 C42 C41 -1.4(13) . . . . ?
C35 C34 C33 Ni2 173.8(5) . . . . ?
C35 C34 C33 Na3 -119.0(6) . . . . ?
C35 C34 C33 Na4 87.6(6) . . . . ?
C35 C34 C33 C38 0.5(8) . . . . ?
C33 C34 C35 C36 -1.8(11) . . . . ?
C33 C38 C37 C36 -1.3(9) . . . . ?
C57 O5 C60 C59 2.0(4) . . . . ?
C57 O5 C60 C59A -41.6(6) . . . . ?
C57 O5 C60 Na4A -141.5(5) . . . . ?
C57 C58 C59 C60 38.2(4) . . . . ?
C57 C58 C59A C60 -30.7(9) . . . . ?
C45 C46 C47 C48 53.3(5) . . . . ?
C53 O4 C56 C55 -30.1(4) . . . . ?
C53 O4 C56A C55A 40.5(14) . . . . ?
C38 C37 C36 C35 0.0(9) . . . . ?
C47 C46 C45 Ni2 105.4(3) . . . . ?
C47 C46 C45 C52 -10.2(5) . . . . ?
C47 C48 C49 C50 -82.8(5) . . . . ?
C51 C50 C49 C48 -0.4(7) . . . . ?
C60 O5 C57 C58 25.3(3) . . . . ?
C52 C51 C50 C49 36.1(7) . . . . ?
C64 O6 C61 C62 -32.8(5) . . . . ?
C64 C63 C62 C61 -27.2(5) . . . . ?
C50 C51 C52 C45 46.5(5) . . . . ?
C32 O3 C29 C30 -31.5(4) . . . . ?
C32 O3 C29 C30A -2.6(5) . . . . ?
C63 C62 C61 O6 35.9(5) . . . . ?
C62 C61A O6A C64 -59.4(17) . . . . ?
C62 C61A O6A Na4A 132.5(19) . . . . ?
C61 O6 C64 C63 15.3(5) . . . . ?
C29 O3 C32 C31 31.2(5) . . . . ?
C29 O3 C32 C31A -8.9(7) . . . . ?
C29 C30 C31 C32 -5.1(8) . . . . ?
C29 C30A C31A C32 -18.5(9) . . . . ?
C28 O2 C25 C26 -31.4(4) . . . . ?
C28 O2 C25 C26A 32.2(5) . . . . ?
C28 C27 C26 C25 -27.4(6) . . . . ?
C21 O1 C24 C23 34.8(6) . . . . ?
C21 C22 C23 C24 -15.0(8) . . . . ?
C24 O1 C21 C22 -42.9(6) . . . . ?
C23A C22A C21A O1A 36.1(11) . . . . ?
C23A C24A O1A Na1 176.4(8) . . . . ?
C23A C24A O1A C21A -0.2(15) . . . . ?
C45A C52A C51A C50A -104.6(18) . . . . ?
C50A C49A C48A C47A -74(2) . . . . ?
C52A C45A C46A Ni2A 108.3(16) . . . 2_667 ?
C52A C45A C46A C47A -2(3) . . . . ?
C49A C50A C51A C52A 77(3) . . . . ?
C46A C45A C52A C51A 72(2) . . . . ?
C46A C47A C48A C49A 101.4(17) . . . . ?
C48A C47A C46A Ni2A -152.3(12) . . . 2_667 ?
C48A C47A C46A C45A -70(2) . . . . ?
C54A C55A C56A O4 -44.4(16) . . . . ?
C22A C23A C24A O1A 23.1(13) . . . . ?
C22A C21A O1A Na1 160.9(7) . . . . ?
C22A C21A O1A C24A -22.5(14) . . . . ?
C24A C23A C22A C21A -34.6(10) . . . . ?
C9A C10A C11A C12A 0(2) . . . . ?
C10A C11A C12A C7 4(2) . . . . ?
C12A C7 C8 Na2 109.5(10) . . . . ?
C12A C7 C8 C9A -2.5(11) . . . . ?
C40A C41A C42A C43A 3(4) . . . . ?
C41A C40A C39A Ni2A 171.6(16) . . . . ?
C41A C40A C39A C44A 1(4) . . . . ?
C41A C42A C43A C44A 0(4) . . . . ?
C42A C43A C44A C39A -3(4) . . . . ?
C42A C43A C44A Na4A -58(3) . . . . ?
C43A C44A C39A Ni2A -169.6(18) . . . . ?
C43A C44A C39A C40A 3(3) . . . . ?
C39A C40A C41A C42A -4(4) . . . . ?
Na4A O5 C57 C58 -113.4(4) . . . . ?
Na4A O5 C60 C59A 99.9(7) . . . . ?
Na4A C60 C59A C58 84.9(8) . . . . ?
Na4A C40A C41A C42A 72(3) . . . . ?
Na4A C40A C39A Ni2A 82.2(17) . . . . ?
Na4A C40A C39A C44A -88.7(14) . . . . ?
Na4A C44A C39A Ni2A -96.3(8) . . . . ?
Na4A C44A C39A C40A 76.2(18) . . . . ?
Na4A C33A C38A Na3 134.2(7) . . . . ?
Na4A C33A C38A C37A -90(2) . . . . ?
Na4A C38A C37A C36A -78(2) . . . . ?
C56A O4 C53 C54A -24.8(11) . . . . ?
C56A C55A C54A C53 31.1(13) . . . . ?
C34A C33A C38A Na3 -134(3) . . . . ?
C34A C33A C38A Na4A 92(3) . . . . ?
C34A C33A C38A C37A 2(4) . . . . ?
C33A C34A C35A C36A -10(6) . . . . ?
C33A C38A C37A C36A -2(3) . . . . ?
C38A C37A C36A C35A -3(4) . . . . ?
C37A C36A C35A C34A 10(6) . . . . ?
C35A C34A C33A Na3 -106(3) . . . . ?
C35A C34A C33A Ni2A -177(3) . . . . ?
C35A C34A C33A Na4A 84(3) . . . . ?
C35A C34A C33A C38A 3(5) . . . . ?
C51A C50A C49A C48A 1(3) . . . . ?
C61A C62 C63A C64 -22.7(15) . . . . ?
C63A C64 O6A Na4A -153(3) . . . . ?
C63A C64 O6A C61A 44.1(18) . . . . ?
C63A C62 C61A O6A 63(2) . . . . ?
O6A C64 C63A C62 -16.4(19) . . . . ?

loop_
_exptl_oxdiff_crystal_face_indexfrac_h
_exptl_oxdiff_crystal_face_indexfrac_k
_exptl_oxdiff_crystal_face_indexfrac_l
_exptl_oxdiff_crystal_face_x
_exptl_oxdiff_crystal_face_y
_exptl_oxdiff_crystal_face_z
0.0007 0.9998 0.9986 0.0892 -0.0317 -0.1356
-0.0007 -0.9998 -0.9986 -0.0892 0.0317 0.1356
0.0004 0 0.9993 0.0675 0.0134 -0.0128
-0.0004 0 -0.9993 -0.0675 -0.0134 0.0128
-0.9989 1.0003 1 0.0472 0.1028 -0.1392
0.9993 -0.0004 -1.0007 -0.0256 -0.1479 0.0165
-0.9993 0.0004 1.0007 0.0256 0.1479 -0.0165
-0.9996 -0.9995 1.0014 0.0039 0.193 0.1063
0.9996 0.9995 -1.0014 -0.0039 -0.193 -0.1063
0.9993 -1.0003 -0.0008 0.0203 -0.0893 0.1264
-0.9993 1.0003 0.0008 -0.0203 0.0893 -0.1264
0.0026 7.999 -0.0056 0.1733 -0.361 -0.982
6.9978 -0.0031 0.9891 0.3609 -0.9278 0.0125
-6.9978 0.0031 -0.9891 -0.3609 0.9278 -0.0125
-4.0001 -4.9977 0.0093 -0.276 0.7635 0.5993
-0.0026 -7.999 0.0056 -0.1733 0.361 0.982
5.9981 -6.0022 5.9912 0.5265 -0.4554 0.6813
-5.9981 6.0022 -5.9912 -0.5265 0.4554 -0.6813
1.0032 -5.0005 13.992 0.8786 0.2792 0.4378
6.9946 -4.0024 -4.0045 -0.0632 -0.8145 0.5677
4.9941 -0.0016 -10.9993 -0.5329 -0.8201 0.1592
0 7.9994 -7.0006 -0.2992 -0.455 -0.8922
